data_7713788
loop_
_publ_author_name
'Lamata, Pilar'
'Beard, Sophie'
'Grasa, Alejandro'
'Viguri, Fernando'
'Ricardo, Rodriguez Martinez'
'L\'opez, Jos\'e A.'
'Lahoz, Fernando J.'
'Garc\'ia-Ordu\~na, Pilar'
'Carmona, Daniel'

_publ_section_title
;
 Molecular hydrogen and water activation by transition metal frustrated
 Lewis pairs containing ruthenium or osmium components: catalytic
 hydrogenation assays
;
_journal_name_full 'Dalton Transactions'
_journal_paper_doi 10.1039/D3DT02339G
_journal_year 2023
_chemical_formula_moiety 'C39 H44.85 Cl0.15 N3 Os P,C39 H44.70 Cl0.30 N3 Os P,2(F6 Sb)'
_chemical_formula_sum 'C78 H89.55 Cl0.45 F12 N6 Os2 P2 Sb2'
_chemical_formula_weight 2040.98
_space_group_crystal_system monoclinic
_space_group_IT_number 14
_space_group_name_Hall '-P 2ybc'
_space_group_name_H-M_alt 'P 1 21/c 1'
_atom_sites_solution_hydrogens mixed
_atom_sites_solution_primary direct
_atom_sites_solution_secondary difmap
_audit_creation_date 2023-01-23
_audit_creation_method
;
Olex2 1.5
(compiled 2022.04.07 svn.rca3783a0 for OlexSys, GUI svn.r6498)
;
_audit_update_record
;
2023-02-06 deposited with the CCDC.	2023-08-24 downloaded from the CCDC.
;
_cell_angle_alpha 90
_cell_angle_beta 94.223(4)
_cell_angle_gamma 90
_cell_formula_units_Z 4
_cell_length_a 27.612(4)
_cell_length_b 11.6966(18)
_cell_length_c 24.349(4)
_cell_measurement_reflns_used 9844
_cell_measurement_temperature 100(2)
_cell_measurement_theta_max 28.413
_cell_measurement_theta_min 2.471
_cell_volume 7843(2)
_computing_cell_refinement 'SAINT V8.40B (Bruker AXS, 2016) in APEX4'
_computing_data_collection 'SAINT V8.40B (Bruker AXS, 2016) in APEX4'
_computing_data_reduction 'SAINT V8.40B (Bruker AXS, 2016) in APEX4'
_computing_molecular_graphics 'Olex2 1.5 (Dolomanov et al., 2009)'
_computing_publication_material 'Olex2 1.5 (Dolomanov et al., 2009)'
_computing_structure_refinement 'XL  (Sheldrick, 2008)'
_computing_structure_solution 'SHELXS  (Sheldrick, 2008)'
_diffrn_ambient_temperature 100(2)
_diffrn_detector 'Photon III'
_diffrn_detector_area_resol_mean 7.9
_diffrn_detector_type 'Bruker Photon III area detector'
_diffrn_measured_fraction_theta_full 0.997
_diffrn_measured_fraction_theta_max 0.978
_diffrn_measurement_device 'Bruker Photon III , D8 Venture diffractometer'
_diffrn_measurement_device_type 'Bruker D8 VENTURE'
_diffrn_measurement_method '\f and \w scans'
_diffrn_radiation_monochromator 'mirror optics'
_diffrn_radiation_probe x-ray
_diffrn_radiation_type MoK\a
_diffrn_radiation_wavelength 0.71073
_diffrn_reflns_av_R_equivalents 0.0396
_diffrn_reflns_av_unetI/netI 0.0154
_diffrn_reflns_Laue_measured_fraction_full 0.997
_diffrn_reflns_Laue_measured_fraction_max 0.978
_diffrn_reflns_limit_h_max 36
_diffrn_reflns_limit_h_min -37
_diffrn_reflns_limit_k_max 15
_diffrn_reflns_limit_k_min -15
_diffrn_reflns_limit_l_max 32
_diffrn_reflns_limit_l_min -32
_diffrn_reflns_number 324467
_diffrn_reflns_point_group_measured_fraction_full 0.997
_diffrn_reflns_point_group_measured_fraction_max 0.978
_diffrn_reflns_theta_full 25.242
_diffrn_reflns_theta_max 28.689
_diffrn_reflns_theta_min 2.047
_diffrn_source 'high brilliance microfocus sealed tube'
_diffrn_source_current 1.4
_diffrn_source_power 0.07
_diffrn_source_type 'Diamond  Incoatec Microfocus Source '
_diffrn_source_voltage 50.0
_diffrn_standards_number 0
_exptl_absorpt_coefficient_mu 4.042
_exptl_absorpt_correction_T_max 0.6655
_exptl_absorpt_correction_T_min 0.5153
_exptl_absorpt_correction_type multi-scan
_exptl_absorpt_process_details
;
SADABS-2016/2 (Bruker,2016/2) was used for absorption correction.
wR2(int) was 0.1056 before and 0.0565 after correction.
The Ratio of minimum to maximum transmission is 0.7743.
The \l/2 correction factor is Not present.

SADABS 2016/2: Krause, L., Herbst-Irmer, R., Sheldrick G.M. & Stalke D.,
  J. Appl. Cryst. 48 (2015) 3-10

;
_exptl_crystal_colour yellow
_exptl_crystal_colour_primary yellow
_exptl_crystal_density_diffrn 1.729
_exptl_crystal_description prism
_exptl_crystal_F_000 3997
_exptl_crystal_recrystallization_method 'Re-crystallisation from solvent: THF'
_exptl_crystal_size_max 0.18
_exptl_crystal_size_mid 0.14
_exptl_crystal_size_min 0.083
_refine_diff_density_max 2.072
_refine_diff_density_min -1.563
_refine_diff_density_rms 0.105
_refine_ls_extinction_method none
_refine_ls_goodness_of_fit_ref 1.154
_refine_ls_hydrogen_treatment constr
_refine_ls_matrix_type full
_refine_ls_number_parameters 1079
_refine_ls_number_reflns 19814
_refine_ls_number_restraints 18
_refine_ls_restrained_S_all 1.154
_refine_ls_R_factor_all 0.0344
_refine_ls_R_factor_gt 0.0322
_refine_ls_shift/su_max 0.006
_refine_ls_shift/su_mean 0.000
_refine_ls_structure_factor_coef Fsqd
_refine_ls_weighting_details 'w=1/[\s^2^(Fo^2^)+(0.0200P)^2^+26.6685P] where P=(Fo^2^+2Fc^2^)/3'
_refine_ls_weighting_scheme calc
_refine_ls_wR_factor_gt 0.0732
_refine_ls_wR_factor_ref 0.0744
_reflns_Friedel_coverage 0.000
_reflns_number_gt 18902
_reflns_number_total 19814
_reflns_threshold_expression 'I > 2\s(I)'
_cod_data_source_file d3dt02339g4.cif
_cod_data_source_block cmpnd_15
_cod_database_code 7713788
_shelx_shelxl_version_number 2019/1
_shelx_space_group_comment
;
The symmetry employed for this shelxl refinement is uniquely defined
by the following loop, which should always be used as a source of
symmetry information in preference to the above space-group names.
They are only intended as comments.
;
_shelx_estimated_absorpt_t_max 0.730
_shelx_estimated_absorpt_t_min 0.530
_olex2_refinement_description
;
1. Fixed Uiso
 At 1.2 times of:
  All C(H) groups, All C(H,H) groups, All N(H) groups
 At 1.5 times of:
  All C(H,H,H) groups, All Os(H) groups
2. Uiso/Uaniso restraints and constraints
Uanis(C60B) \\sim Ueq: with sigma of 0.1 and sigma for terminal atoms of 0.2
Uanis(C60A) \\sim Ueq, Uanis(C60B) \\sim Ueq: with sigma of 0.1 and sigma for
terminal atoms of 0.2
3. Rigid body (RIGU) restrains
 C53A
 with sigma for 1-2 distances of 0.004 and sigma for 1-3 distances of 0.004
 C60B, C58B
 with sigma for 1-2 distances of 0.004 and sigma for 1-3 distances of 0.004
 C60A, C58A
 with sigma for 1-2 distances of 0.004 and sigma for 1-3 distances of 0.004
4. Others
 Sof(C60B)=Sof(H60A)=Sof(H60B)=Sof(H60C)=Sof(C51B)=Sof(C52B)=Sof(H52B)=
 Sof(C53B)=Sof(H53B)=Sof(C54B)=Sof(C55B)=Sof(H55B)=Sof(C56B)=Sof(H56B)=
 Sof(C57B)=Sof(H57D)=Sof(H57E)=Sof(H57F)=Sof(C58B)=Sof(H58B)=Sof(C59B)=
 Sof(H59D)=Sof(H59E)=Sof(H59F)=1-FVAR(1)
 Sof(C51A)=Sof(C52A)=Sof(H52A)=Sof(C53A)=Sof(H53A)=Sof(C54A)=Sof(C55A)=
 Sof(H55A)=Sof(C56A)=Sof(H56A)=Sof(C57A)=Sof(H57A)=Sof(H57B)=Sof(H57C)=
 Sof(C58A)=Sof(H58A)=Sof(C59A)=Sof(H59A)=Sof(H59B)=Sof(H59C)=Sof(C60A)=
 Sof(H60D)=Sof(H60E)=Sof(H60F)=FVAR(1)
 Sof(Cl1B)=Sof(F8B)=Sof(F10B)=Sof(F11B)=Sof(F12B)=1-FVAR(2)
 Sof(H)=Sof(F8A)=Sof(F10A)=Sof(F11A)=Sof(F12A)=FVAR(2)
 Sof(Cl51)=1-FVAR(3)
 Sof(HA)=FVAR(3)
5.a Riding coordinates:
 Os1(H), Os51(HA)
5.b Ternary CH refined with riding coordinates:
 C8(H8), C58A(H58A), C58B(H58B)
5.c Secondary CH2 refined with riding coordinates:
 C23(H23A,H23B), C24(H24A,H24B), C73(H73A,H73B), C74(H74A,H74B)
5.d Aromatic/amide H refined with riding coordinates:
 N2(H2), N3(H3), C2(H2A), C3(H3A), C5(H5), C6(H6), C12(H12), C13(H13),
 C14(H14), C15(H15), C16(H16), C18(H18), C19(H19), C20(H20), C21(H21), C22(H22),
  C27(H27), C28(H28), C30(H30), C31(H31), C34(H34), C35(H35), C37(H37),
 C38(H38), N52(H52), N53(H53), C62(H62), C63(H63), C64(H64), C65(H65), C66(H66),
  C68(H68), C69(H69), C70(H70), C71(H71), C72(H72), C77(H77), C78(H78),
 C80(H80), C81(H81), C84(H84), C85(H85), C87(H87), C88(H88), C52A(H52A),
 C53A(H53A), C55A(H55A), C56A(H56A), C52B(H52B), C53B(H53B), C55B(H55B),
 C56B(H56B)
5.e Idealised Me refined as rotating group:
 C7(H7A,H7B,H7C), C9(H9A,H9B,H9C), C10(H10A,H10B,H10C), C32(H32A,H32B,H32C),
 C39(H39A,H39B,H39C), C82(H82A,H82B,H82C), C89(H89A,H89B,H89C), C57A(H57A,H57B,
 H57C), C59A(H59A,H59B,H59C), C60B(H60A,H60B,H60C), C57B(H57D,H57E,H57F),
 C59B(H59D,H59E,H59F), C60A(H60D,H60E,H60F)
;
_olex2_submission_special_instructions 'No special instructions were received'

loop_
_space_group_symop_operation_xyz
'x, y, z'
'-x, y+1/2, -z+1/2'
'-x, -y, -z'
'x, -y-1/2, z-1/2'

loop_
_atom_site_label
_atom_site_type_symbol
_atom_site_fract_x
_atom_site_fract_y
_atom_site_fract_z
_atom_site_U_iso_or_equiv
_atom_site_adp_type
_atom_site_occupancy
_atom_site_site_symmetry_order
_atom_site_calc_flag
_atom_site_refinement_flags_posn
_atom_site_refinement_flags_adp
_atom_site_refinement_flags_occupancy
_atom_site_disorder_assembly
_atom_site_disorder_group
Os1 Os 0.88220(2) 0.44702(2) 0.41659(2) 0.02232(3) Uani 1 1 d . . . . .
H H 0.842016 0.393071 0.453337 0.033 Uiso 0.696(4) 1 d R U P A 1
Cl1B Cl 0.81809(9) 0.3774(2) 0.46543(11) 0.0271(9) Uani 0.304(4) 1 d . . P A 2
P1 P 0.82714(3) 0.43027(7) 0.34192(4) 0.02627(17) Uani 1 1 d . . . . .
N1 N 0.84726(11) 0.6085(2) 0.42112(12) 0.0274(6) Uani 1 1 d . . . . .
N2 N 0.85554(12) 0.6237(3) 0.51544(12) 0.0303(6) Uani 1 1 d . . . . .
H2 H 0.841911 0.558734 0.520297 0.036 Uiso 1 1 calc R U . . .
N3 N 0.83766(13) 0.7872(3) 0.46226(12) 0.0336(7) Uani 1 1 d . . . . .
H3 H 0.846290 0.822013 0.433436 0.040 Uiso 1 1 calc R U . . .
C1 C 0.93191(13) 0.3409(3) 0.47399(15) 0.0293(7) Uani 1 1 d . . . . .
C2 C 0.93043(13) 0.2958(3) 0.41990(16) 0.0302(7) Uani 1 1 d . . . . .
H2A H 0.922268 0.219563 0.413619 0.036 Uiso 1 1 calc R U . . .
C3 C 0.94136(13) 0.3668(3) 0.37545(15) 0.0315(7) Uani 1 1 d . . . . .
H3A H 0.939388 0.336042 0.340136 0.038 Uiso 1 1 calc R U . . .
C4 C 0.95516(13) 0.4826(3) 0.38247(16) 0.0325(8) Uani 1 1 d . . . . .
C5 C 0.95358(13) 0.5278(3) 0.43579(16) 0.0309(7) Uani 1 1 d . . . . .
H5 H 0.959267 0.605489 0.441263 0.037 Uiso 1 1 calc R U . . .
C6 C 0.94347(13) 0.4581(3) 0.48204(15) 0.0292(7) Uani 1 1 d . . . . .
H6 H 0.944509 0.489589 0.517168 0.035 Uiso 1 1 calc R U . . .
C7 C 0.96942(17) 0.5517(4) 0.33413(19) 0.0462(10) Uani 1 1 d . . . . .
H7A H 0.949783 0.529447 0.301714 0.069 Uiso 1 1 calc R U . . .
H7B H 1.003015 0.538226 0.328593 0.069 Uiso 1 1 calc R U . . .
H7C H 0.964582 0.631447 0.341217 0.069 Uiso 1 1 calc R U . . .
C8 C 0.92006(16) 0.2613(4) 0.52004(18) 0.0414(9) Uani 1 1 d . . . . .
H8 H 0.891072 0.217484 0.507554 0.050 Uiso 1 1 calc R U . . .
C9 C 0.96228(17) 0.1767(4) 0.53112(18) 0.0450(10) Uani 1 1 d . . . . .
H9A H 0.968248 0.137577 0.497627 0.068 Uiso 1 1 calc R U . . .
H9B H 0.953989 0.122087 0.558321 0.068 Uiso 1 1 calc R U . . .
H9C H 0.990941 0.217643 0.544325 0.068 Uiso 1 1 calc R U . . .
C10 C 0.9097(2) 0.3223(5) 0.5721(2) 0.0638(15) Uani 1 1 d . . . . .
H10A H 0.938887 0.357720 0.587715 0.096 Uiso 1 1 calc R U . . .
H10B H 0.898111 0.268519 0.597821 0.096 Uiso 1 1 calc R U . . .
H10C H 0.885401 0.379862 0.563929 0.096 Uiso 1 1 calc R U . . .
C11 C 0.85092(13) 0.4308(3) 0.27454(15) 0.0309(7) Uani 1 1 d . . . . .
C12 C 0.84991(15) 0.5281(4) 0.24148(16) 0.0369(8) Uani 1 1 d . . . . .
H12 H 0.834353 0.593723 0.252633 0.044 Uiso 1 1 calc R U . . .
C13 C 0.87183(18) 0.5279(4) 0.19222(18) 0.0467(10) Uani 1 1 d . . . . .
H13 H 0.870102 0.592411 0.169853 0.056 Uiso 1 1 calc R U . . .
C14 C 0.89622(18) 0.4322(5) 0.17626(19) 0.0516(12) Uani 1 1 d . . . . .
H14 H 0.911908 0.433251 0.143750 0.062 Uiso 1 1 calc R U . . .
C15 C 0.89747(17) 0.3352(5) 0.20823(19) 0.0488(11) Uani 1 1 d . . . . .
H15 H 0.913941 0.270765 0.197187 0.059 Uiso 1 1 calc R U . . .
C16 C 0.87429(15) 0.3329(4) 0.25683(17) 0.0388(9) Uani 1 1 d . . . . .
H16 H 0.874281 0.266225 0.277646 0.047 Uiso 1 1 calc R U . . .
C17 C 0.78528(13) 0.3108(3) 0.33783(17) 0.0335(8) Uani 1 1 d . . . . .
C18 C 0.74350(18) 0.3155(4) 0.3027(3) 0.0603(15) Uani 1 1 d . . . . .
H18 H 0.736987 0.380051 0.281137 0.072 Uiso 1 1 calc R U . . .
C19 C 0.71134(19) 0.2241(5) 0.2997(3) 0.0712(18) Uani 1 1 d . . . . .
H19 H 0.683249 0.227813 0.276235 0.085 Uiso 1 1 calc R U . . .
C20 C 0.72077(16) 0.1289(4) 0.3311(3) 0.0555(13) Uani 1 1 d . . . . .
H20 H 0.698803 0.068471 0.329306 0.067 Uiso 1 1 calc R U . . .
C21 C 0.76213(18) 0.1219(4) 0.3648(2) 0.0547(12) Uani 1 1 d . . . . .
H21 H 0.768933 0.055886 0.385291 0.066 Uiso 1 1 calc R U . . .
C22 C 0.79428(16) 0.2138(4) 0.3687(2) 0.0448(10) Uani 1 1 d . . . . .
H22 H 0.822156 0.209502 0.392536 0.054 Uiso 1 1 calc R U . . .
C23 C 0.78991(14) 0.5584(3) 0.34488(15) 0.0316(7) Uani 1 1 d . . . . .
H23A H 0.776857 0.579726 0.308241 0.038 Uiso 1 1 calc R U . . .
H23B H 0.763060 0.545069 0.367626 0.038 Uiso 1 1 calc R U . . .
C24 C 0.82258(15) 0.6522(3) 0.36953(14) 0.0317(8) Uani 1 1 d . . . . .
H24A H 0.846356 0.673550 0.343968 0.038 Uiso 1 1 calc R U . . .
H24B H 0.803465 0.719244 0.377024 0.038 Uiso 1 1 calc R U . . .
C25 C 0.84708(13) 0.6725(3) 0.46519(14) 0.0287(7) Uani 1 1 d . . . . .
C26 C 0.88440(14) 0.6685(3) 0.56067(14) 0.0291(7) Uani 1 1 d . . . . .
C27 C 0.87882(16) 0.6219(3) 0.61260(15) 0.0354(8) Uani 1 1 d . . . . .
H27 H 0.854875 0.567433 0.617008 0.042 Uiso 1 1 calc R U . . .
C28 C 0.90882(16) 0.6565(4) 0.65752(15) 0.0383(9) Uani 1 1 d . . . . .
H28 H 0.905475 0.622892 0.691645 0.046 Uiso 1 1 calc R U . . .
C29 C 0.94363(15) 0.7399(4) 0.65275(15) 0.0352(8) Uani 1 1 d . . . . .
C30 C 0.94822(14) 0.7876(4) 0.60088(15) 0.0345(8) Uani 1 1 d . . . . .
H30 H 0.971145 0.844648 0.596869 0.041 Uiso 1 1 calc R U . . .
C31 C 0.91931(14) 0.7516(3) 0.55524(15) 0.0332(8) Uani 1 1 d . . . . .
H31 H 0.923391 0.783434 0.520883 0.040 Uiso 1 1 calc R U . . .
C32 C 0.97485(17) 0.7797(4) 0.70252(17) 0.0455(10) Uani 1 1 d . . . . .
H32A H 0.955723 0.825550 0.725456 0.068 Uiso 1 1 calc R U . . .
H32B H 1.001391 0.824388 0.690831 0.068 Uiso 1 1 calc R U . . .
H32C H 0.987320 0.714573 0.722961 0.068 Uiso 1 1 calc R U . . .
C33 C 0.81535(16) 0.8549(4) 0.50127(15) 0.0378(9) Uani 1 1 d . . . . .
C34 C 0.77992(19) 0.8114(4) 0.53202(18) 0.0493(11) Uani 1 1 d . . . . .
H34 H 0.771219 0.734676 0.529098 0.059 Uiso 1 1 calc R U . . .
C35 C 0.7573(2) 0.8833(5) 0.5676(2) 0.0655(16) Uani 1 1 d . . . . .
H35 H 0.732700 0.854779 0.587858 0.079 Uiso 1 1 calc R U . . .
C36 C 0.7709(3) 0.9989(5) 0.5733(2) 0.0665(17) Uani 1 1 d . . . . .
C37 C 0.8060(2) 1.0407(5) 0.5412(2) 0.0662(16) Uani 1 1 d . . . . .
H37 H 0.814758 1.117382 0.543853 0.079 Uiso 1 1 calc R U . . .
C38 C 0.8283(2) 0.9709(4) 0.5055(2) 0.0560(13) Uani 1 1 d . . . . .
H38 H 0.851936 1.000335 0.484188 0.067 Uiso 1 1 calc R U . . .
C39 C 0.7477(3) 1.0767(6) 0.6142(3) 0.098(3) Uani 1 1 d . . . . .
H39A H 0.717659 1.043843 0.623830 0.148 Uiso 1 1 calc R U . . .
H39B H 0.741641 1.150417 0.597748 0.148 Uiso 1 1 calc R U . . .
H39C H 0.769315 1.084874 0.646689 0.148 Uiso 1 1 calc R U . . .
Os51 Os 0.38516(2) 0.38242(2) 0.64756(2) 0.02941(4) Uani 1 1 d . . . . .
HA H 0.336301 0.444787 0.663528 0.044 Uiso 0.851(5) 1 d R U P B 1
Cl51 Cl 0.3171(2) 0.4863(6) 0.6601(3) 0.041(2) Uani 0.149(5) 1 d . . P B 2
P51 P 0.34324(3) 0.21796(8) 0.66039(4) 0.02920(18) Uani 1 1 d . . . . .
N51 N 0.35318(12) 0.3601(3) 0.56646(13) 0.0327(7) Uani 1 1 d . . . . .
N52 N 0.33499(14) 0.5494(3) 0.55192(15) 0.0410(8) Uani 1 1 d . . . . .
H52 H 0.323251 0.553511 0.583609 0.049 Uiso 1 1 calc R U . . .
N53 N 0.33477(15) 0.4241(3) 0.47648(15) 0.0446(9) Uani 1 1 d . . . . .
H53 H 0.352061 0.370649 0.463541 0.053 Uiso 1 1 calc R U . . .
C61 C 0.29649(14) 0.2179(3) 0.70888(17) 0.0350(8) Uani 1 1 d . . . . .
C62 C 0.25407(14) 0.1548(3) 0.70077(18) 0.0373(8) Uani 1 1 d . . . . .
H62 H 0.248617 0.110942 0.669067 0.045 Uiso 1 1 calc R U . . .
C63 C 0.21955(16) 0.1565(4) 0.7397(2) 0.0508(12) Uani 1 1 d . . . . .
H63 H 0.191139 0.114198 0.733793 0.061 Uiso 1 1 calc R U . . .
C64 C 0.2272(2) 0.2197(5) 0.7862(2) 0.0658(16) Uani 1 1 d . . . . .
H64 H 0.204360 0.219962 0.812349 0.079 Uiso 1 1 calc R U . . .
C65 C 0.2684(3) 0.2826(6) 0.7943(2) 0.0740(18) Uani 1 1 d . . . . .
H65 H 0.273496 0.325947 0.826232 0.089 Uiso 1 1 calc R U . . .
C66 C 0.3034(2) 0.2834(5) 0.7558(2) 0.0546(12) Uani 1 1 d . . . . .
H66 H 0.331170 0.327895 0.761694 0.066 Uiso 1 1 calc R U . . .
C67 C 0.37801(15) 0.0884(3) 0.67893(19) 0.0391(9) Uani 1 1 d . . . . .
C68 C 0.39590(17) 0.0192(4) 0.6398(2) 0.0456(10) Uani 1 1 d . . . . .
H68 H 0.389415 0.036633 0.602715 0.055 Uiso 1 1 calc R U . . .
C69 C 0.42344(19) -0.0763(4) 0.6545(2) 0.0558(13) Uani 1 1 d . . . . .
H69 H 0.434378 -0.124058 0.627494 0.067 Uiso 1 1 calc R U . . .
C70 C 0.43467(19) -0.1005(4) 0.7098(3) 0.0575(13) Uani 1 1 d . . . . .
H70 H 0.453674 -0.163776 0.719886 0.069 Uiso 1 1 calc R U . . .
C71 C 0.4178(2) -0.0312(4) 0.7493(2) 0.0570(13) Uani 1 1 d . . . . .
H71 H 0.425325 -0.047789 0.786342 0.068 Uiso 1 1 calc R U . . .
C72 C 0.38942(18) 0.0638(4) 0.73481(19) 0.0455(10) Uani 1 1 d . . . . .
H72 H 0.378087 0.110698 0.761911 0.055 Uiso 1 1 calc R U . . .
C73 C 0.31244(14) 0.1870(3) 0.59276(16) 0.0337(8) Uani 1 1 d . . . . .
H73A H 0.310100 0.105018 0.587019 0.040 Uiso 1 1 calc R U . . .
H73B H 0.279903 0.218721 0.590275 0.040 Uiso 1 1 calc R U . . .
C74 C 0.34265(14) 0.2415(3) 0.54946(15) 0.0328(8) Uani 1 1 d . . . . .
H74A H 0.372677 0.199451 0.546896 0.039 Uiso 1 1 calc R U . . .
H74B H 0.324726 0.240270 0.513674 0.039 Uiso 1 1 calc R U . . .
C75 C 0.34135(15) 0.4427(3) 0.53189(17) 0.0359(8) Uani 1 1 d . . . . .
C76 C 0.34542(16) 0.6549(4) 0.52676(18) 0.0405(9) Uani 1 1 d . . . . .
C77 C 0.38103(19) 0.6661(5) 0.4906(3) 0.0637(15) Uani 1 1 d . . . . .
H77 H 0.398569 0.602611 0.480421 0.076 Uiso 1 1 calc R U . . .
C78 C 0.3905(2) 0.7737(6) 0.4694(3) 0.0738(18) Uani 1 1 d . . . . .
H78 H 0.415020 0.781341 0.445394 0.089 Uiso 1 1 calc R U . . .
C79 C 0.3647(2) 0.8691(4) 0.4828(3) 0.0642(15) Uani 1 1 d . . . . .
C80 C 0.3281(3) 0.8553(4) 0.5176(3) 0.0680(16) Uani 1 1 d . . . . .
H80 H 0.309598 0.918171 0.526369 0.082 Uiso 1 1 calc R U . . .
C81 C 0.3184(2) 0.7494(4) 0.5397(2) 0.0535(12) Uani 1 1 d . . . . .
H81 H 0.293678 0.741825 0.563324 0.064 Uiso 1 1 calc R U . . .
C82 C 0.3760(3) 0.9860(5) 0.4594(3) 0.101(3) Uani 1 1 d . . . . .
H82A H 0.377060 0.980423 0.420208 0.151 Uiso 1 1 calc R U . . .
H82B H 0.406909 1.011960 0.475390 0.151 Uiso 1 1 calc R U . . .
H82C H 0.351227 1.039276 0.467974 0.151 Uiso 1 1 calc R U . . .
C83 C 0.30294(17) 0.4821(3) 0.43796(17) 0.0400(9) Uani 1 1 d . . . . .
C84 C 0.3130(2) 0.4793(4) 0.3830(2) 0.0554(13) Uani 1 1 d . . . . .
H84 H 0.341117 0.443811 0.372698 0.067 Uiso 1 1 calc R U . . .
C85 C 0.2811(2) 0.5296(5) 0.3435(2) 0.0610(14) Uani 1 1 d . . . . .
H85 H 0.288076 0.526947 0.306761 0.073 Uiso 1 1 calc R U . . .
C86 C 0.2397(2) 0.5831(4) 0.3574(2) 0.0607(15) Uani 1 1 d . . . . .
C87 C 0.23040(18) 0.5858(4) 0.4123(2) 0.0557(13) Uani 1 1 d . . . . .
H87 H 0.202687 0.623018 0.422552 0.067 Uiso 1 1 calc R U . . .
C88 C 0.26130(16) 0.5343(4) 0.4530(2) 0.0455(10) Uani 1 1 d . . . . .
H88 H 0.253866 0.535290 0.489592 0.055 Uiso 1 1 calc R U . . .
C89 C 0.2047(3) 0.6364(6) 0.3140(3) 0.086(2) Uani 1 1 d . . . . .
H89A H 0.175090 0.592985 0.310917 0.129 Uiso 1 1 calc R U . . .
H89B H 0.218936 0.636421 0.279208 0.129 Uiso 1 1 calc R U . . .
H89C H 0.197769 0.713555 0.324336 0.129 Uiso 1 1 calc R U . . .
Sb1 Sb 0.44888(2) 0.27335(2) 0.39202(2) 0.04175(7) Uani 1 1 d . . . . .
F1 F 0.45922(15) 0.1170(3) 0.3924(2) 0.1008(16) Uani 1 1 d . . . . .
F2 F 0.43760(12) 0.4303(2) 0.39084(12) 0.0557(7) Uani 1 1 d . . . . .
F3 F 0.48282(12) 0.2867(3) 0.32822(12) 0.0619(8) Uani 1 1 d . . . . .
F4 F 0.41189(13) 0.2623(3) 0.45291(14) 0.0700(9) Uani 1 1 d . . . . .
F5 F 0.50577(12) 0.2952(3) 0.43564(14) 0.0733(10) Uani 1 1 d . . . . .
F6 F 0.39138(12) 0.2517(3) 0.34760(16) 0.0786(10) Uani 1 1 d . . . . .
Sb2 Sb 0.92182(2) 0.93475(2) 0.35231(2) 0.04277(7) Uani 1 1 d . . . . .
F7 F 0.85702(10) 0.9416(2) 0.37163(11) 0.0519(7) Uani 1 1 d . . . . .
F9 F 0.92791(9) 0.8005(2) 0.39418(11) 0.0437(6) Uani 1 1 d . . . . .
F8A F 0.9858(3) 0.9121(8) 0.3287(4) 0.069(2) Uani 0.696(4) 1 d . . P A 1
F10A F 0.9123(3) 1.0822(5) 0.3200(3) 0.075(2) Uani 0.696(4) 1 d . . P A 1
F11A F 0.9460(4) 1.0206(7) 0.4090(4) 0.083(3) Uani 0.696(4) 1 d . . P A 1
F12A F 0.9014(4) 0.8634(7) 0.2909(4) 0.063(2) Uani 0.696(4) 1 d . . P A 1
F8B F 0.9846(7) 0.9487(14) 0.3489(7) 0.055(4) Uani 0.304(4) 1 d . . P A 2
F10B F 0.9115(7) 1.0408(11) 0.2977(6) 0.059(4) Uani 0.304(4) 1 d . . P A 2
F11B F 0.9300(8) 1.0088(17) 0.4277(7) 0.062(5) Uani 0.304(4) 1 d . . P A 2
F12B F 0.8985(7) 0.8182(13) 0.2924(10) 0.043(3) Uani 0.304(4) 1 d . . P A 2
C51A C 0.4624(5) 0.3402(16) 0.6322(7) 0.039(3) Uani 0.436(9) 1 d . . P B 1
C52A C 0.4522(4) 0.3061(11) 0.6858(6) 0.027(2) Uani 0.436(9) 1 d . . P B 1
H52A H 0.456993 0.229576 0.695013 0.033 Uiso 0.436(9) 1 calc R U P B 1
C53A C 0.4356(6) 0.3785(17) 0.7264(5) 0.030(3) Uani 0.436(9) 1 d . . P B 1
H53A H 0.432648 0.354995 0.762452 0.036 Uiso 0.436(9) 1 calc R U P B 1
C54A C 0.4232(7) 0.4953(17) 0.7068(7) 0.024(3) Uani 0.436(9) 1 d . . P B 1
C55A C 0.4329(6) 0.5315(17) 0.6535(8) 0.033(4) Uani 0.436(9) 1 d . . P B 1
H55A H 0.427302 0.606837 0.642560 0.040 Uiso 0.436(9) 1 calc R U P B 1
C56A C 0.4515(6) 0.451(2) 0.6167(6) 0.042(4) Uani 0.436(9) 1 d . . P B 1
H56A H 0.456367 0.473502 0.580945 0.051 Uiso 0.436(9) 1 calc R U P B 1
C57A C 0.4826(4) 0.2568(13) 0.5918(5) 0.059(4) Uani 0.436(9) 1 d . . P B 1
H57A H 0.517406 0.261551 0.594449 0.089 Uiso 0.436(9) 1 calc R U P B 1
H57B H 0.470303 0.275825 0.555012 0.089 Uiso 0.436(9) 1 calc R U P B 1
H57C H 0.472879 0.180494 0.600389 0.089 Uiso 0.436(9) 1 calc R U P B 1
C58A C 0.4062(4) 0.5847(8) 0.7482(4) 0.038(2) Uani 0.436(9) 1 d . . P B 1
H58A H 0.392307 0.649105 0.726647 0.045 Uiso 0.436(9) 1 calc R U P B 1
C59A C 0.4508(4) 0.6299(11) 0.7828(5) 0.046(3) Uani 0.436(9) 1 d . . P B 1
H59A H 0.465367 0.568782 0.804523 0.069 Uiso 0.436(9) 1 calc R U P B 1
H59B H 0.441043 0.689653 0.806636 0.069 Uiso 0.436(9) 1 calc R U P B 1
H59C H 0.473883 0.659485 0.758823 0.069 Uiso 0.436(9) 1 calc R U P B 1
C60B C 0.3671(5) 0.5815(12) 0.7740(8) 0.066(4) Uani 0.564(9) 1 d . U P B 2
H60A H 0.359306 0.594715 0.811284 0.099 Uiso 0.564(9) 1 calc R U P B 2
H60B H 0.340499 0.543283 0.754194 0.099 Uiso 0.564(9) 1 calc R U P B 2
H60C H 0.373013 0.653301 0.756635 0.099 Uiso 0.564(9) 1 calc R U P B 2
C51B C 0.4612(5) 0.3962(18) 0.6152(8) 0.054(4) Uani 0.564(9) 1 d . . P B 2
C52B C 0.4630(3) 0.3229(9) 0.6603(8) 0.042(2) Uani 0.564(9) 1 d . . P B 2
H52B H 0.476276 0.250166 0.658162 0.050 Uiso 0.564(9) 1 calc R U P B 2
C53B C 0.4446(5) 0.3606(13) 0.7086(6) 0.039(3) Uani 0.564(9) 1 d . . P B 2
H53B H 0.444270 0.307495 0.736966 0.046 Uiso 0.564(9) 1 calc R U P B 2
C54B C 0.4263(6) 0.4691(14) 0.7196(7) 0.035(3) Uani 0.564(9) 1 d . . P B 2
C55B C 0.4255(6) 0.5457(15) 0.6735(6) 0.039(3) Uani 0.564(9) 1 d . . P B 2
H55B H 0.414198 0.620071 0.677078 0.047 Uiso 0.564(9) 1 calc R U P B 2
C56B C 0.4417(5) 0.5086(15) 0.6224(7) 0.050(3) Uani 0.564(9) 1 d . . P B 2
H56B H 0.439672 0.558684 0.592630 0.060 Uiso 0.564(9) 1 calc R U P B 2
C57B C 0.4763(3) 0.3656(13) 0.5598(4) 0.077(4) Uani 0.564(9) 1 d . . P B 2
H57D H 0.479907 0.284212 0.557369 0.116 Uiso 0.564(9) 1 calc R U P B 2
H57E H 0.506716 0.401893 0.554097 0.116 Uiso 0.564(9) 1 calc R U P B 2
H57F H 0.452081 0.391035 0.532204 0.116 Uiso 0.564(9) 1 calc R U P B 2
C58B C 0.4120(3) 0.5079(6) 0.7741(3) 0.0409(19) Uani 0.564(9) 1 d . . P B 2
H58B H 0.406427 0.439667 0.796068 0.049 Uiso 0.564(9) 1 calc R U P B 2
C59B C 0.4548(3) 0.5735(9) 0.8031(5) 0.052(2) Uani 0.564(9) 1 d . . P B 2
H59D H 0.445455 0.602804 0.837580 0.078 Uiso 0.564(9) 1 calc R U P B 2
H59E H 0.463670 0.635883 0.780209 0.078 Uiso 0.564(9) 1 calc R U P B 2
H59F H 0.481997 0.522961 0.809546 0.078 Uiso 0.564(9) 1 calc R U P B 2
C60A C 0.3667(8) 0.5406(12) 0.7837(9) 0.052(4) Uani 0.436(9) 1 d . U P B 1
H60D H 0.338707 0.518660 0.760414 0.078 Uiso 0.436(9) 1 calc R U P B 1
H60E H 0.357988 0.599752 0.808416 0.078 Uiso 0.436(9) 1 calc R U P B 1
H60F H 0.378768 0.475520 0.804540 0.078 Uiso 0.436(9) 1 calc R U P B 1

loop_
_atom_site_aniso_label
_atom_site_aniso_U_11
_atom_site_aniso_U_22
_atom_site_aniso_U_33
_atom_site_aniso_U_23
_atom_site_aniso_U_13
_atom_site_aniso_U_12
Os1 0.02849(6) 0.01886(6) 0.01891(6) 0.00149(4) -0.00297(4) 0.00059(5)
Cl1B 0.0253(14) 0.0313(15) 0.0254(14) -0.0016(10) 0.0069(9) 0.0013(10)
P1 0.0294(4) 0.0219(4) 0.0263(4) -0.0022(3) -0.0057(3) 0.0018(3)
N1 0.0371(16) 0.0222(13) 0.0216(13) -0.0001(11) -0.0058(11) 0.0050(11)
N2 0.0445(17) 0.0243(14) 0.0216(14) -0.0002(11) -0.0015(12) -0.0002(12)
N3 0.053(2) 0.0254(15) 0.0221(14) -0.0014(11) 0.0035(13) 0.0056(14)
C1 0.0269(16) 0.0292(17) 0.0305(17) 0.0086(14) -0.0063(13) 0.0003(13)
C2 0.0305(17) 0.0204(15) 0.0382(19) 0.0018(14) -0.0083(14) 0.0039(13)
C3 0.0317(17) 0.0327(18) 0.0294(17) -0.0017(14) -0.0031(14) 0.0092(14)
C4 0.0287(17) 0.0337(18) 0.0352(19) 0.0094(15) 0.0031(14) 0.0054(14)
C5 0.0289(17) 0.0236(16) 0.0394(19) 0.0013(14) -0.0017(14) -0.0010(13)
C6 0.0314(17) 0.0299(17) 0.0250(16) -0.0013(13) -0.0061(13) -0.0012(14)
C7 0.045(2) 0.048(2) 0.047(2) 0.019(2) 0.0149(19) 0.0069(19)
C8 0.041(2) 0.042(2) 0.040(2) 0.0200(18) -0.0033(17) 0.0000(18)
C9 0.051(2) 0.042(2) 0.041(2) 0.0190(18) -0.0045(19) 0.0053(19)
C10 0.082(4) 0.067(3) 0.045(3) 0.024(2) 0.020(3) 0.025(3)
C11 0.0318(17) 0.0341(18) 0.0257(16) -0.0085(14) -0.0046(13) -0.0012(14)
C12 0.042(2) 0.038(2) 0.0296(18) -0.0044(16) -0.0046(15) -0.0030(17)
C13 0.057(3) 0.051(3) 0.032(2) -0.0015(18) 0.0000(18) -0.012(2)
C14 0.052(3) 0.069(3) 0.035(2) -0.016(2) 0.0070(19) -0.011(2)
C15 0.045(2) 0.059(3) 0.042(2) -0.026(2) -0.0015(18) 0.002(2)
C16 0.042(2) 0.040(2) 0.0328(19) -0.0132(16) -0.0064(16) 0.0010(17)
C17 0.0272(17) 0.0277(17) 0.044(2) -0.0091(15) -0.0041(15) -0.0006(14)
C18 0.049(3) 0.039(2) 0.088(4) 0.002(2) -0.031(3) -0.003(2)
C19 0.038(2) 0.052(3) 0.118(5) -0.015(3) -0.029(3) -0.004(2)
C20 0.033(2) 0.042(2) 0.093(4) -0.020(3) 0.009(2) -0.0091(18)
C21 0.052(3) 0.032(2) 0.079(4) -0.002(2) -0.003(2) -0.010(2)
C22 0.039(2) 0.033(2) 0.061(3) 0.0008(19) -0.0093(19) -0.0083(17)
C23 0.0367(19) 0.0290(17) 0.0276(17) -0.0014(14) -0.0085(14) 0.0094(15)
C24 0.047(2) 0.0234(16) 0.0228(16) 0.0003(13) -0.0077(14) 0.0080(15)
C25 0.0355(18) 0.0269(16) 0.0230(16) -0.0022(13) -0.0026(13) 0.0033(14)
C26 0.0382(18) 0.0296(17) 0.0192(15) -0.0036(13) 0.0005(13) 0.0058(14)
C27 0.048(2) 0.0328(19) 0.0256(17) -0.0022(14) 0.0030(15) -0.0026(16)
C28 0.056(2) 0.042(2) 0.0173(15) -0.0021(15) 0.0024(15) 0.0040(18)
C29 0.038(2) 0.041(2) 0.0261(17) -0.0107(15) 0.0007(15) 0.0066(16)
C30 0.0339(18) 0.039(2) 0.0305(18) -0.0085(15) 0.0031(14) 0.0001(16)
C31 0.041(2) 0.0373(19) 0.0215(16) -0.0010(14) 0.0042(14) 0.0021(16)
C32 0.046(2) 0.060(3) 0.0300(19) -0.0139(19) -0.0023(17) 0.005(2)
C33 0.054(2) 0.036(2) 0.0229(17) -0.0034(15) -0.0031(16) 0.0153(18)
C34 0.067(3) 0.047(3) 0.034(2) 0.0022(19) 0.007(2) 0.017(2)
C35 0.090(4) 0.070(4) 0.038(2) 0.009(2) 0.018(3) 0.031(3)
C36 0.102(5) 0.060(3) 0.038(2) -0.006(2) 0.008(3) 0.040(3)
C37 0.100(5) 0.042(3) 0.058(3) -0.019(2) 0.011(3) 0.012(3)
C38 0.080(4) 0.037(2) 0.052(3) -0.011(2) 0.011(3) 0.004(2)
C39 0.163(8) 0.082(5) 0.052(3) -0.013(3) 0.026(4) 0.059(5)
Os51 0.02573(7) 0.03126(7) 0.03015(7) 0.00373(5) -0.00533(5) -0.00163(5)
Cl51 0.038(4) 0.036(4) 0.049(4) -0.004(3) 0.008(3) -0.003(3)
P51 0.0265(4) 0.0284(4) 0.0324(5) 0.0035(4) 0.0005(3) 0.0009(3)
N51 0.0327(16) 0.0314(16) 0.0327(16) 0.0028(13) -0.0056(12) 0.0014(13)
N52 0.051(2) 0.0332(17) 0.0377(18) 0.0036(14) -0.0044(15) 0.0053(15)
N53 0.059(2) 0.0400(19) 0.0333(18) 0.0034(15) -0.0096(16) 0.0191(17)
C61 0.0344(19) 0.0328(19) 0.038(2) 0.0069(16) 0.0054(15) 0.0033(15)
C62 0.0294(18) 0.0328(19) 0.050(2) 0.0102(17) 0.0007(16) 0.0063(15)
C63 0.036(2) 0.050(3) 0.067(3) 0.026(2) 0.012(2) 0.0084(19)
C64 0.071(4) 0.071(4) 0.059(3) 0.021(3) 0.032(3) 0.016(3)
C65 0.100(5) 0.082(4) 0.044(3) -0.003(3) 0.033(3) -0.003(4)
C66 0.065(3) 0.059(3) 0.041(2) -0.005(2) 0.014(2) -0.009(2)
C67 0.037(2) 0.0269(18) 0.054(2) 0.0044(17) 0.0048(18) 0.0022(15)
C68 0.048(2) 0.040(2) 0.050(3) 0.0144(19) 0.013(2) 0.0094(19)
C69 0.055(3) 0.039(2) 0.076(4) 0.009(2) 0.021(3) 0.015(2)
C70 0.055(3) 0.036(2) 0.082(4) 0.019(2) 0.004(3) 0.012(2)
C71 0.066(3) 0.043(3) 0.061(3) 0.020(2) -0.005(2) 0.008(2)
C72 0.054(3) 0.039(2) 0.043(2) 0.0111(18) -0.0010(19) 0.0075(19)
C73 0.0303(17) 0.0334(19) 0.0365(19) -0.0042(15) -0.0022(15) -0.0002(15)
C74 0.0349(18) 0.0328(18) 0.0299(18) 0.0000(14) -0.0033(14) 0.0046(15)
C75 0.0353(19) 0.0346(19) 0.037(2) 0.0041(16) -0.0046(15) 0.0044(15)
C76 0.042(2) 0.034(2) 0.044(2) 0.0005(17) -0.0072(17) -0.0046(17)
C77 0.042(3) 0.049(3) 0.101(5) 0.014(3) 0.014(3) 0.008(2)
C78 0.058(3) 0.066(4) 0.100(5) 0.013(3) 0.025(3) -0.011(3)
C79 0.084(4) 0.037(3) 0.072(4) -0.002(2) 0.008(3) -0.022(3)
C80 0.101(5) 0.027(2) 0.079(4) -0.012(2) 0.025(3) -0.008(3)
C81 0.080(4) 0.031(2) 0.051(3) -0.0076(19) 0.018(2) -0.007(2)
C82 0.148(8) 0.045(3) 0.113(6) -0.002(4) 0.042(5) -0.039(4)
C83 0.054(2) 0.0289(18) 0.035(2) 0.0057(15) -0.0151(18) 0.0037(17)
C84 0.072(3) 0.049(3) 0.042(2) 0.002(2) -0.017(2) 0.017(2)
C85 0.086(4) 0.049(3) 0.044(3) 0.010(2) -0.024(3) 0.009(3)
C86 0.068(3) 0.043(3) 0.065(3) 0.021(2) -0.036(3) -0.006(2)
C87 0.041(2) 0.047(3) 0.075(4) 0.021(2) -0.021(2) -0.001(2)
C88 0.040(2) 0.038(2) 0.056(3) 0.0141(19) -0.0128(19) -0.0035(18)
C89 0.086(5) 0.083(5) 0.082(4) 0.029(4) -0.042(4) 0.008(4)
Sb1 0.04335(15) 0.03181(13) 0.05141(17) 0.00086(12) 0.01245(12) -0.00356(11)
F1 0.087(3) 0.0348(16) 0.190(5) 0.010(2) 0.071(3) 0.0029(16)
F2 0.0722(19) 0.0345(13) 0.0608(18) 0.0017(12) 0.0083(15) -0.0034(13)
F3 0.0689(19) 0.069(2) 0.0501(16) -0.0119(15) 0.0217(14) -0.0139(16)
F4 0.079(2) 0.0606(19) 0.076(2) 0.0249(16) 0.0412(18) 0.0157(16)
F5 0.0622(19) 0.095(3) 0.0605(19) 0.0186(18) -0.0082(15) 0.0001(18)
F6 0.0584(19) 0.082(2) 0.095(3) -0.029(2) 0.0030(18) -0.0182(18)
Sb2 0.04232(15) 0.03532(14) 0.04904(16) 0.01449(12) -0.00769(12) 0.00000(11)
F7 0.0594(16) 0.0514(16) 0.0462(15) 0.0145(12) 0.0137(12) 0.0253(13)
F9 0.0475(14) 0.0262(11) 0.0559(15) 0.0092(10) -0.0054(11) 0.0048(10)
F8A 0.036(2) 0.081(6) 0.090(6) 0.013(4) 0.010(3) -0.002(3)
F10A 0.076(4) 0.042(4) 0.105(6) 0.040(3) -0.011(4) 0.003(3)
F11A 0.117(7) 0.034(3) 0.094(7) -0.018(4) -0.023(5) -0.008(4)
F12A 0.065(4) 0.091(6) 0.034(3) -0.016(5) 0.003(2) 0.007(5)
F8B 0.040(6) 0.056(9) 0.068(10) 0.026(7) -0.002(7) 0.000(6)
F10B 0.084(8) 0.036(7) 0.058(8) 0.024(5) 0.009(7) 0.005(7)
F11B 0.101(13) 0.038(6) 0.043(7) 0.004(5) -0.015(7) -0.022(7)
F12B 0.032(5) 0.058(9) 0.040(6) -0.014(8) 0.001(4) -0.006(7)
C51A 0.031(5) 0.054(9) 0.033(7) 0.009(7) 0.006(6) -0.003(6)
C52A 0.026(5) 0.039(6) 0.016(5) -0.001(5) 0.000(4) -0.003(4)
C53A 0.034(7) 0.046(8) 0.010(6) 0.011(6) -0.005(4) -0.013(5)
C54A 0.023(5) 0.032(9) 0.017(8) 0.008(6) -0.008(5) 0.001(5)
C55A 0.031(6) 0.038(9) 0.029(9) 0.014(9) 0.002(7) -0.010(5)
C56A 0.034(8) 0.067(14) 0.025(6) 0.012(11) 0.001(5) -0.002(9)
C57A 0.026(5) 0.089(10) 0.063(7) -0.007(7) 0.007(5) 0.020(5)
C58A 0.042(5) 0.029(4) 0.040(5) 0.000(4) -0.006(4) 0.000(4)
C59A 0.055(7) 0.038(6) 0.043(6) 0.003(5) -0.012(5) -0.004(5)
C60B 0.043(5) 0.059(8) 0.092(11) -0.019(8) -0.019(6) 0.005(6)
C51B 0.022(5) 0.074(12) 0.064(8) 0.000(9) -0.006(5) -0.017(7)
C52B 0.024(4) 0.049(6) 0.052(8) -0.002(7) -0.007(6) 0.002(4)
C53B 0.034(6) 0.055(8) 0.025(7) 0.007(7) -0.010(5) -0.018(5)
C54B 0.031(5) 0.038(8) 0.034(8) 0.018(5) -0.019(4) -0.012(5)
C55B 0.039(7) 0.039(5) 0.037(8) 0.010(7) -0.013(5) -0.014(5)
C56B 0.036(6) 0.069(9) 0.043(7) 0.015(9) -0.009(6) -0.028(6)
C57B 0.033(4) 0.138(12) 0.062(6) -0.018(7) 0.009(4) -0.019(6)
C58B 0.039(4) 0.033(4) 0.048(4) 0.000(3) -0.013(3) -0.009(3)
C59B 0.043(5) 0.048(5) 0.062(6) -0.012(5) -0.017(4) -0.008(4)
C60A 0.068(8) 0.034(7) 0.056(8) -0.014(6) 0.016(7) -0.006(6)

loop_
_atom_type_symbol
_atom_type_description
_atom_type_scat_dispersion_real
_atom_type_scat_dispersion_imag
_atom_type_scat_source
C C 0.0033 0.0016 'International Tables Vol C Tables 4.2.6.8 and 6.1.1.4'
H H 0.0000 0.0000 'International Tables Vol C Tables 4.2.6.8 and 6.1.1.4'
Cl Cl 0.1484 0.1585 'International Tables Vol C Tables 4.2.6.8 and 6.1.1.4'
F F 0.0171 0.0103 'International Tables Vol C Tables 4.2.6.8 and 6.1.1.4'
N N 0.0061 0.0033 'International Tables Vol C Tables 4.2.6.8 and 6.1.1.4'
Os Os -1.2165 7.6030 'International Tables Vol C Tables 4.2.6.8 and 6.1.1.4'
P P 0.1023 0.0942 'International Tables Vol C Tables 4.2.6.8 and 6.1.1.4'
Sb Sb -0.5866 1.5461 'International Tables Vol C Tables 4.2.6.8 and 6.1.1.4'

loop_
_geom_angle_atom_site_label_1
_geom_angle_atom_site_label_2
_geom_angle_atom_site_label_3
_geom_angle
_geom_angle_site_symmetry_1
_geom_angle_site_symmetry_3
_geom_angle_publ_flag
P1 Os1 H 87.9 . . ?
P1 Os1 Cl1B 83.76(7) . . ?
N1 Os1 H 89.2 . . ?
N1 Os1 Cl1B 85.42(11) . . ?
N1 Os1 P1 80.80(8) . . ?
N1 Os1 C1 135.51(12) . . ?
N1 Os1 C2 169.15(12) . . ?
N1 Os1 C3 139.53(13) . . ?
N1 Os1 C4 105.89(13) . . ?
N1 Os1 C5 90.59(13) . . ?
N1 Os1 C6 103.50(12) . . ?
C1 Os1 H 81.5 . . ?
C1 Os1 Cl1B 86.70(11) . . ?
C1 Os1 P1 141.46(10) . . ?
C1 Os1 C4 79.17(13) . . ?
C2 Os1 H 96.0 . . ?
C2 Os1 Cl1B 100.27(12) . . ?
C2 Os1 P1 108.86(10) . . ?
C2 Os1 C1 36.94(13) . . ?
C2 Os1 C4 67.19(14) . . ?
C2 Os1 C6 66.36(13) . . ?
C3 Os1 H 131.0 . . ?
C3 Os1 Cl1B 134.29(12) . . ?
C3 Os1 P1 94.25(10) . . ?
C3 Os1 C1 66.89(14) . . ?
C3 Os1 C2 37.48(14) . . ?
C3 Os1 C4 36.89(14) . . ?
C3 Os1 C5 66.12(14) . . ?
C3 Os1 C6 78.48(14) . . ?
C4 Os1 H 160.6 . . ?
C4 Os1 Cl1B 165.76(11) . . ?
C4 Os1 P1 106.25(10) . . ?
C5 Os1 H 134.0 . . ?
C5 Os1 Cl1B 137.42(12) . . ?
C5 Os1 P1 137.36(10) . . ?
C5 Os1 C1 67.11(13) . . ?
C5 Os1 C2 78.96(13) . . ?
C5 Os1 C4 36.54(14) . . ?
C5 Os1 C6 37.64(13) . . ?
C6 Os1 H 98.2 . . ?
C6 Os1 Cl1B 102.56(12) . . ?
C6 Os1 P1 172.52(10) . . ?
C6 Os1 C1 36.73(13) . . ?
C6 Os1 C4 66.82(14) . . ?
C11 P1 Os1 117.05(12) . . ?
C11 P1 C17 103.01(18) . . ?
C11 P1 C23 106.04(18) . . ?
C17 P1 Os1 119.54(14) . . ?
C17 P1 C23 106.09(18) . . ?
C23 P1 Os1 103.98(12) . . ?
C24 N1 Os1 116.5(2) . . ?
C25 N1 Os1 125.4(2) . . ?
C25 N1 C24 118.1(3) . . ?
C25 N2 H2 116.6 . . ?
C25 N2 C26 126.7(3) . . ?
C26 N2 H2 116.6 . . ?
C25 N3 H3 116.4 . . ?
C25 N3 C33 127.3(3) . . ?
C33 N3 H3 116.4 . . ?
C2 C1 Os1 69.78(19) . . ?
C2 C1 C6 118.6(3) . . ?
C2 C1 C8 117.9(3) . . ?
C6 C1 Os1 71.01(19) . . ?
C6 C1 C8 123.5(4) . . ?
C8 C1 Os1 130.0(3) . . ?
Os1 C2 H2A 128.5 . . ?
C1 C2 Os1 73.3(2) . . ?
C1 C2 H2A 120.0 . . ?
C3 C2 Os1 70.4(2) . . ?
C3 C2 C1 120.0(3) . . ?
C3 C2 H2A 120.0 . . ?
Os1 C3 H3A 126.4 . . ?
C2 C3 Os1 72.1(2) . . ?
C2 C3 H3A 118.6 . . ?
C2 C3 C4 122.7(3) . . ?
C4 C3 Os1 74.8(2) . . ?
C4 C3 H3A 118.6 . . ?
C3 C4 Os1 68.3(2) . . ?
C3 C4 C7 120.2(4) . . ?
C5 C4 Os1 69.1(2) . . ?
C5 C4 C3 116.5(3) . . ?
C5 C4 C7 123.3(4) . . ?
C7 C4 Os1 132.4(3) . . ?
Os1 C5 H5 126.0 . . ?
C4 C5 Os1 74.4(2) . . ?
C4 C5 H5 118.9 . . ?
C4 C5 C6 122.2(3) . . ?
C6 C5 Os1 72.6(2) . . ?
C6 C5 H5 118.9 . . ?
Os1 C6 H6 130.3 . . ?
C1 C6 Os1 72.26(19) . . ?
C1 C6 C5 119.7(3) . . ?
C1 C6 H6 120.1 . . ?
C5 C6 Os1 69.8(2) . . ?
C5 C6 H6 120.1 . . ?
C4 C7 H7A 109.5 . . ?
C4 C7 H7B 109.5 . . ?
C4 C7 H7C 109.5 . . ?
H7A C7 H7B 109.5 . . ?
H7A C7 H7C 109.5 . . ?
H7B C7 H7C 109.5 . . ?
C1 C8 H8 108.0 . . ?
C1 C8 C9 108.9(3) . . ?
C9 C8 H8 108.0 . . ?
C10 C8 C1 113.5(4) . . ?
C10 C8 H8 108.0 . . ?
C10 C8 C9 110.3(4) . . ?
C8 C9 H9A 109.5 . . ?
C8 C9 H9B 109.5 . . ?
C8 C9 H9C 109.5 . . ?
H9A C9 H9B 109.5 . . ?
H9A C9 H9C 109.5 . . ?
H9B C9 H9C 109.5 . . ?
C8 C10 H10A 109.5 . . ?
C8 C10 H10B 109.5 . . ?
C8 C10 H10C 109.5 . . ?
H10A C10 H10B 109.5 . . ?
H10A C10 H10C 109.5 . . ?
H10B C10 H10C 109.5 . . ?
C12 C11 P1 122.2(3) . . ?
C12 C11 C16 118.7(4) . . ?
C16 C11 P1 118.9(3) . . ?
C11 C12 H12 119.7 . . ?
C13 C12 C11 120.6(4) . . ?
C13 C12 H12 119.7 . . ?
C12 C13 H13 120.0 . . ?
C14 C13 C12 120.1(5) . . ?
C14 C13 H13 120.0 . . ?
C13 C14 H14 119.9 . . ?
C15 C14 C13 120.2(4) . . ?
C15 C14 H14 119.9 . . ?
C14 C15 H15 119.8 . . ?
C14 C15 C16 120.3(4) . . ?
C16 C15 H15 119.8 . . ?
C11 C16 H16 120.0 . . ?
C15 C16 C11 120.0(4) . . ?
C15 C16 H16 120.0 . . ?
C18 C17 P1 120.1(3) . . ?
C22 C17 P1 121.2(3) . . ?
C22 C17 C18 118.7(4) . . ?
C17 C18 H18 119.9 . . ?
C17 C18 C19 120.2(5) . . ?
C19 C18 H18 119.9 . . ?
C18 C19 H19 119.9 . . ?
C20 C19 C18 120.3(5) . . ?
C20 C19 H19 119.9 . . ?
C19 C20 H20 119.8 . . ?
C21 C20 C19 120.3(4) . . ?
C21 C20 H20 119.8 . . ?
C20 C21 H21 120.1 . . ?
C20 C21 C22 119.8(5) . . ?
C22 C21 H21 120.1 . . ?
C17 C22 C21 120.8(4) . . ?
C17 C22 H22 119.6 . . ?
C21 C22 H22 119.6 . . ?
P1 C23 H23A 110.3 . . ?
P1 C23 H23B 110.3 . . ?
H23A C23 H23B 108.6 . . ?
C24 C23 P1 106.9(2) . . ?
C24 C23 H23A 110.3 . . ?
C24 C23 H23B 110.3 . . ?
N1 C24 C23 108.1(3) . . ?
N1 C24 H24A 110.1 . . ?
N1 C24 H24B 110.1 . . ?
C23 C24 H24A 110.1 . . ?
C23 C24 H24B 110.1 . . ?
H24A C24 H24B 108.4 . . ?
N1 C25 N2 119.3(3) . . ?
N1 C25 N3 122.0(3) . . ?
N2 C25 N3 118.7(3) . . ?
C27 C26 N2 117.9(3) . . ?
C31 C26 N2 123.0(3) . . ?
C31 C26 C27 119.1(3) . . ?
C26 C27 H27 119.9 . . ?
C28 C27 C26 120.2(4) . . ?
C28 C27 H27 119.9 . . ?
C27 C28 H28 119.3 . . ?
C29 C28 C27 121.4(4) . . ?
C29 C28 H28 119.3 . . ?
C28 C29 C30 118.0(3) . . ?
C28 C29 C32 120.7(4) . . ?
C30 C29 C32 121.3(4) . . ?
C29 C30 H30 119.3 . . ?
C31 C30 C29 121.3(4) . . ?
C31 C30 H30 119.3 . . ?
C26 C31 C30 120.1(3) . . ?
C26 C31 H31 119.9 . . ?
C30 C31 H31 119.9 . . ?
C29 C32 H32A 109.5 . . ?
C29 C32 H32B 109.5 . . ?
C29 C32 H32C 109.5 . . ?
H32A C32 H32B 109.5 . . ?
H32A C32 H32C 109.5 . . ?
H32B C32 H32C 109.5 . . ?
C34 C33 N3 121.5(4) . . ?
C34 C33 C38 120.4(4) . . ?
C38 C33 N3 118.0(4) . . ?
C33 C34 H34 120.4 . . ?
C33 C34 C35 119.1(5) . . ?
C35 C34 H34 120.4 . . ?
C34 C35 H35 119.5 . . ?
C34 C35 C36 120.9(6) . . ?
C36 C35 H35 119.5 . . ?
C35 C36 C39 121.0(6) . . ?
C37 C36 C35 118.6(5) . . ?
C37 C36 C39 120.3(6) . . ?
C36 C37 H37 119.5 . . ?
C38 C37 C36 121.0(5) . . ?
C38 C37 H37 119.5 . . ?
C33 C38 H38 120.0 . . ?
C37 C38 C33 119.9(5) . . ?
C37 C38 H38 120.0 . . ?
C36 C39 H39A 109.5 . . ?
C36 C39 H39B 109.5 . . ?
C36 C39 H39C 109.5 . . ?
H39A C39 H39B 109.5 . . ?
H39A C39 H39C 109.5 . . ?
H39B C39 H39C 109.5 . . ?
N51 Os51 HA 89.0 . . ?
N51 Os51 Cl51 84.3(2) . . ?
N51 Os51 C51A 98.8(4) . . ?
N51 Os51 C52A 128.7(4) . . ?
N51 Os51 C54A 147.5(4) . . ?
N51 Os51 C55A 111.6(5) . . ?
N51 Os51 C56A 91.5(4) . . ?
N51 Os51 C52B 114.7(4) . . ?
N51 Os51 C53B 151.1(4) . . ?
N51 Os51 C54B 158.5(4) . . ?
N51 Os51 C55B 121.6(4) . . ?
N51 Os51 C56B 94.4(4) . . ?
C51A Os51 HA 164.7 . . ?
C52A Os51 HA 141.0 . . ?
C52A Os51 C51A 37.0(4) . . ?
C54A Os51 HA 86.4 . . ?
C54A Os51 C51A 80.0(6) . . ?
C54A Os51 C52A 67.3(6) . . ?
C54A Os51 C55A 37.8(6) . . ?
C54A Os51 C56A 68.2(7) . . ?
C55A Os51 HA 97.8 . . ?
C55A Os51 C51A 67.1(6) . . ?
C55A Os51 C52A 79.1(6) . . ?
C56A Os51 HA 131.2 . . ?
C56A Os51 C51A 36.1(5) . . ?
C56A Os51 C52A 66.0(5) . . ?
C56A Os51 C55A 38.1(6) . . ?
C52B Os51 Cl51 158.8(4) . . ?
C52B Os51 C54B 67.2(6) . . ?
C52B Os51 C55B 77.3(5) . . ?
C52B Os51 C56B 64.5(5) . . ?
C53B Os51 Cl51 124.5(5) . . ?
C53B Os51 C52B 36.6(4) . . ?
C53B Os51 C54B 36.9(6) . . ?
C53B Os51 C55B 64.8(6) . . ?
C53B Os51 C56B 76.0(5) . . ?
C54B Os51 Cl51 91.7(5) . . ?
C54B Os51 C55B 36.9(4) . . ?
C54B Os51 C56B 66.5(6) . . ?
C55B Os51 Cl51 84.6(5) . . ?
C56B Os51 Cl51 106.3(5) . . ?
C56B Os51 C55B 36.5(5) . . ?
C61 P51 Os51 118.87(14) . . ?
C61 P51 C67 102.99(19) . . ?
C61 P51 C73 106.24(18) . . ?
C67 P51 Os51 118.02(14) . . ?
C67 P51 C73 104.9(2) . . ?
C73 P51 Os51 104.51(13) . . ?
C74 N51 Os51 116.0(2) . . ?
C75 N51 Os51 125.2(3) . . ?
C75 N51 C74 118.8(3) . . ?
C75 N52 H52 116.2 . . ?
C75 N52 C76 127.6(4) . . ?
C76 N52 H52 116.2 . . ?
C75 N53 H53 116.2 . . ?
C75 N53 C83 127.6(4) . . ?
C83 N53 H53 116.2 . . ?
C62 C61 P51 122.8(3) . . ?
C66 C61 P51 118.6(3) . . ?
C66 C61 C62 118.6(4) . . ?
C61 C62 H62 119.7 . . ?
C61 C62 C63 120.6(4) . . ?
C63 C62 H62 119.7 . . ?
C62 C63 H63 119.9 . . ?
C64 C63 C62 120.2(5) . . ?
C64 C63 H63 119.9 . . ?
C63 C64 H64 120.1 . . ?
C63 C64 C65 119.7(5) . . ?
C65 C64 H64 120.1 . . ?
C64 C65 H65 119.4 . . ?
C64 C65 C66 121.3(6) . . ?
C66 C65 H65 119.4 . . ?
C61 C66 C65 119.6(5) . . ?
C61 C66 H66 120.2 . . ?
C65 C66 H66 120.2 . . ?
C68 C67 P51 121.8(3) . . ?
C68 C67 C72 119.1(4) . . ?
C72 C67 P51 119.0(3) . . ?
C67 C68 H68 119.5 . . ?
C67 C68 C69 121.1(5) . . ?
C69 C68 H68 119.5 . . ?
C68 C69 H69 120.2 . . ?
C68 C69 C70 119.7(5) . . ?
C70 C69 H69 120.2 . . ?
C69 C70 H70 120.0 . . ?
C71 C70 C69 120.0(4) . . ?
C71 C70 H70 120.0 . . ?
C70 C71 H71 119.7 . . ?
C70 C71 C72 120.6(5) . . ?
C72 C71 H71 119.7 . . ?
C67 C72 H72 120.2 . . ?
C71 C72 C67 119.5(5) . . ?
C71 C72 H72 120.2 . . ?
P51 C73 H73A 110.3 . . ?
P51 C73 H73B 110.3 . . ?
H73A C73 H73B 108.5 . . ?
C74 C73 P51 107.2(3) . . ?
C74 C73 H73A 110.3 . . ?
C74 C73 H73B 110.3 . . ?
N51 C74 C73 107.8(3) . . ?
N51 C74 H74A 110.1 . . ?
N51 C74 H74B 110.1 . . ?
C73 C74 H74A 110.1 . . ?
C73 C74 H74B 110.1 . . ?
H74A C74 H74B 108.5 . . ?
N51 C75 N52 118.8(4) . . ?
N51 C75 N53 121.8(4) . . ?
N52 C75 N53 119.4(4) . . ?
C77 C76 N52 122.5(4) . . ?
C77 C76 C81 119.6(4) . . ?
C81 C76 N52 117.9(4) . . ?
C76 C77 H77 120.4 . . ?
C76 C77 C78 119.1(5) . . ?
C78 C77 H77 120.4 . . ?
C77 C78 H78 119.0 . . ?
C79 C78 C77 122.0(6) . . ?
C79 C78 H78 119.0 . . ?
C78 C79 C82 121.0(6) . . ?
C80 C79 C78 117.9(5) . . ?
C80 C79 C82 121.0(6) . . ?
C79 C80 H80 119.5 . . ?
C79 C80 C81 121.1(5) . . ?
C81 C80 H80 119.5 . . ?
C76 C81 C80 120.3(5) . . ?
C76 C81 H81 119.9 . . ?
C80 C81 H81 119.9 . . ?
C79 C82 H82A 109.5 . . ?
C79 C82 H82B 109.5 . . ?
C79 C82 H82C 109.5 . . ?
H82A C82 H82B 109.5 . . ?
H82A C82 H82C 109.5 . . ?
H82B C82 H82C 109.5 . . ?
C84 C83 N53 118.0(4) . . ?
C88 C83 N53 122.0(4) . . ?
C88 C83 C84 119.9(4) . . ?
C83 C84 H84 120.1 . . ?
C85 C84 C83 119.7(5) . . ?
C85 C84 H84 120.1 . . ?
C84 C85 H85 119.2 . . ?
C86 C85 C84 121.6(5) . . ?
C86 C85 H85 119.2 . . ?
C85 C86 C87 117.9(4) . . ?
C85 C86 C89 121.3(6) . . ?
C87 C86 C89 120.7(6) . . ?
C86 C87 H87 119.0 . . ?
C86 C87 C88 121.9(5) . . ?
C88 C87 H87 119.0 . . ?
C83 C88 C87 118.9(5) . . ?
C83 C88 H88 120.5 . . ?
C87 C88 H88 120.5 . . ?
C86 C89 H89A 109.5 . . ?
C86 C89 H89B 109.5 . . ?
C86 C89 H89C 109.5 . . ?
H89A C89 H89B 109.5 . . ?
H89A C89 H89C 109.5 . . ?
H89B C89 H89C 109.5 . . ?
F1 Sb1 F2 179.1(2) . . ?
F1 Sb1 F3 90.03(17) . . ?
F1 Sb1 F4 91.18(16) . . ?
F1 Sb1 F6 89.6(2) . . ?
F2 Sb1 F3 89.90(14) . . ?
F2 Sb1 F4 88.84(14) . . ?
F2 Sb1 F6 89.47(16) . . ?
F4 Sb1 F3 176.67(16) . . ?
F4 Sb1 F6 87.66(17) . . ?
F5 Sb1 F1 90.6(2) . . ?
F5 Sb1 F2 90.36(16) . . ?
F5 Sb1 F3 90.52(15) . . ?
F5 Sb1 F4 92.57(17) . . ?
F5 Sb1 F6 179.72(18) . . ?
F6 Sb1 F3 89.25(16) . . ?
F7 Sb2 F8A 173.6(3) . . ?
F7 Sb2 F10A 87.7(3) . . ?
F7 Sb2 F11B 78.5(6) . . ?
F7 Sb2 F12B 87.2(6) . . ?
F9 Sb2 F7 87.05(11) . . ?
F9 Sb2 F8A 90.0(3) . . ?
F9 Sb2 F10A 170.9(3) . . ?
F9 Sb2 F11B 82.3(5) . . ?
F9 Sb2 F12B 80.9(6) . . ?
F10A Sb2 F8A 95.9(4) . . ?
F11A Sb2 F7 95.2(3) . . ?
F11A Sb2 F9 92.1(3) . . ?
F11A Sb2 F8A 90.5(4) . . ?
F11A Sb2 F10A 81.0(4) . . ?
F12A Sb2 F7 88.9(4) . . ?
F12A Sb2 F9 94.3(3) . . ?
F12A Sb2 F8A 85.7(4) . . ?
F12A Sb2 F10A 93.0(4) . . ?
F12A Sb2 F11A 172.5(4) . . ?
F8B Sb2 F7 166.0(5) . . ?
F8B Sb2 F9 93.1(6) . . ?
F8B Sb2 F10B 90.2(8) . . ?
F8B Sb2 F11B 87.6(8) . . ?
F8B Sb2 F12B 106.7(8) . . ?
F10B Sb2 F7 93.1(6) . . ?
F10B Sb2 F9 165.7(5) . . ?
F10B Sb2 F11B 111.7(7) . . ?
F10B Sb2 F12B 84.9(7) . . ?
F11B Sb2 F12B 158.4(7) . . ?
C52A C51A Os51 69.7(7) . . ?
C52A C51A C57A 121.6(17) . . ?
C56A C51A Os51 69.4(9) . . ?
C56A C51A C52A 117.7(15) . . ?
C56A C51A C57A 120.6(16) . . ?
C57A C51A Os51 130.4(9) . . ?
Os51 C52A H52A 126.3 . . ?
C51A C52A Os51 73.2(7) . . ?
C51A C52A H52A 117.4 . . ?
C53A C52A Os51 75.2(9) . . ?
C53A C52A C51A 125.3(14) . . ?
C53A C52A H52A 117.4 . . ?
Os51 C53A H53A 135.0 . . ?
C52A C53A Os51 68.4(7) . . ?
C52A C53A H53A 122.9 . . ?
C52A C53A C54A 114.3(13) . . ?
C54A C53A Os51 66.4(10) . . ?
C54A C53A H53A 122.9 . . ?
C53A C54A Os51 75.0(10) . . ?
C53A C54A C58A 119.3(12) . . ?
C55A C54A Os51 71.7(11) . . ?
C55A C54A C53A 121.2(18) . . ?
C55A C54A C58A 118.9(15) . . ?
C58A C54A Os51 133.4(12) . . ?
Os51 C55A H55A 130.5 . . ?
C54A C55A Os51 70.5(11) . . ?
C54A C55A H55A 120.6 . . ?
C54A C55A C56A 118.8(19) . . ?
C56A C55A Os51 70.8(10) . . ?
C56A C55A H55A 120.6 . . ?
Os51 C56A H56A 127.7 . . ?
C51A C56A Os51 74.5(9) . . ?
C51A C56A C55A 122.3(15) . . ?
C51A C56A H56A 118.9 . . ?
C55A C56A Os51 71.1(9) . . ?
C55A C56A H56A 118.9 . . ?
C51A C57A H57A 109.5 . . ?
C51A C57A H57B 109.5 . . ?
C51A C57A H57C 109.5 . . ?
H57A C57A H57B 109.5 . . ?
H57A C57A H57C 109.5 . . ?
H57B C57A H57C 109.5 . . ?
C54A C58A H58A 107.2 . . ?
C59A C58A C54A 108.6(11) . . ?
C59A C58A H58A 107.2 . . ?
C60A C58A C54A 113.8(11) . . ?
C60A C58A H58A 107.2 . . ?
C60A C58A C59A 112.5(12) . . ?
C58A C59A H59A 109.5 . . ?
C58A C59A H59B 109.5 . . ?
C58A C59A H59C 109.5 . . ?
H59A C59A H59B 109.5 . . ?
H59A C59A H59C 109.5 . . ?
H59B C59A H59C 109.5 . . ?
H60A C60B H60B 109.5 . . ?
H60A C60B H60C 109.5 . . ?
H60B C60B H60C 109.5 . . ?
C58B C60B H60A 109.5 . . ?
C58B C60B H60B 109.5 . . ?
C58B C60B H60C 109.5 . . ?
C52B C51B Os51 70.5(8) . . ?
C52B C51B C56B 117.3(18) . . ?
C52B C51B C57B 124.9(17) . . ?
C56B C51B Os51 70.3(9) . . ?
C56B C51B C57B 118(2) . . ?
C57B C51B Os51 128.3(8) . . ?
Os51 C52B H52B 130.5 . . ?
C51B C52B Os51 73.9(7) . . ?
C51B C52B H52B 120.7 . . ?
C53B C52B Os51 67.3(7) . . ?
C53B C52B C51B 118.6(12) . . ?
C53B C52B H52B 120.7 . . ?
Os51 C53B H53B 123.1 . . ?
C52B C53B Os51 76.1(6) . . ?
C52B C53B H53B 116.2 . . ?
C52B C53B C54B 127.7(13) . . ?
C54B C53B Os51 76.0(8) . . ?
C54B C53B H53B 116.2 . . ?
C53B C54B Os51 67.1(9) . . ?
C53B C54B C55B 113.6(17) . . ?
C53B C54B C58B 125.0(12) . . ?
C55B C54B Os51 72.2(8) . . ?
C55B C54B C58B 121.2(15) . . ?
C58B C54B Os51 132.8(11) . . ?
Os51 C55B H55B 130.6 . . ?
C54B C55B Os51 70.9(10) . . ?
C54B C55B H55B 119.8 . . ?
C56B C55B Os51 71.3(9) . . ?
C56B C55B C54B 120(2) . . ?
C56B C55B H55B 119.8 . . ?
Os51 C56B H56B 128.2 . . ?
C51B C56B Os51 73.1(9) . . ?
C51B C56B H56B 118.9 . . ?
C55B C56B Os51 72.2(10) . . ?
C55B C56B C51B 122(2) . . ?
C55B C56B H56B 118.9 . . ?
C51B C57B H57D 109.5 . . ?
C51B C57B H57E 109.5 . . ?
C51B C57B H57F 109.5 . . ?
H57D C57B H57E 109.5 . . ?
H57D C57B H57F 109.5 . . ?
H57E C57B H57F 109.5 . . ?
C60B C58B H58B 107.6 . . ?
C60B C58B C59B 108.6(8) . . ?
C54B C58B C60B 116.6(10) . . ?
C54B C58B H58B 107.6 . . ?
C54B C58B C59B 108.5(9) . . ?
C59B C58B H58B 107.6 . . ?
C58B C59B H59D 109.5 . . ?
C58B C59B H59E 109.5 . . ?
C58B C59B H59F 109.5 . . ?
H59D C59B H59E 109.5 . . ?
H59D C59B H59F 109.5 . . ?
H59E C59B H59F 109.5 . . ?
C58A C60A H60D 109.5 . . ?
C58A C60A H60E 109.5 . . ?
C58A C60A H60F 109.5 . . ?
H60D C60A H60E 109.5 . . ?
H60D C60A H60F 109.5 . . ?
H60E C60A H60F 109.5 . . ?

loop_
_geom_bond_atom_site_label_1
_geom_bond_atom_site_label_2
_geom_bond_distance
_geom_bond_site_symmetry_2
_geom_bond_publ_flag
Os1 H 1.6050 . ?
Os1 Cl1B 2.350(3) . ?
Os1 P1 2.2909(9) . ?
Os1 N1 2.127(3) . ?
Os1 C1 2.257(3) . ?
Os1 C2 2.212(3) . ?
Os1 C3 2.189(4) . ?
Os1 C4 2.273(4) . ?
Os1 C5 2.205(4) . ?
Os1 C6 2.241(3) . ?
P1 C11 1.812(4) . ?
P1 C17 1.811(4) . ?
P1 C23 1.822(4) . ?
N1 C24 1.476(4) . ?
N1 C25 1.308(4) . ?
N2 H2 0.8600 . ?
N2 C25 1.355(4) . ?
N2 C26 1.412(4) . ?
N3 H3 0.8600 . ?
N3 C25 1.368(5) . ?
N3 C33 1.413(5) . ?
C1 C2 1.416(5) . ?
C1 C6 1.417(5) . ?
C1 C8 1.512(5) . ?
C2 H2A 0.9300 . ?
C2 C3 1.414(5) . ?
C3 H3A 0.9300 . ?
C3 C4 1.414(5) . ?
C4 C5 1.405(5) . ?
C4 C7 1.504(5) . ?
C5 H5 0.9300 . ?
C5 C6 1.435(5) . ?
C6 H6 0.9300 . ?
C7 H7A 0.9600 . ?
C7 H7B 0.9600 . ?
C7 H7C 0.9600 . ?
C8 H8 0.9800 . ?
C8 C9 1.538(6) . ?
C8 C10 1.500(7) . ?
C9 H9A 0.9600 . ?
C9 H9B 0.9600 . ?
C9 H9C 0.9600 . ?
C10 H10A 0.9600 . ?
C10 H10B 0.9600 . ?
C10 H10C 0.9600 . ?
C11 C12 1.393(6) . ?
C11 C16 1.398(5) . ?
C12 H12 0.9300 . ?
C12 C13 1.383(6) . ?
C13 H13 0.9300 . ?
C13 C14 1.376(7) . ?
C14 H14 0.9300 . ?
C14 C15 1.376(8) . ?
C15 H15 0.9300 . ?
C15 C16 1.386(6) . ?
C16 H16 0.9300 . ?
C17 C18 1.385(6) . ?
C17 C22 1.374(6) . ?
C18 H18 0.9300 . ?
C18 C19 1.388(7) . ?
C19 H19 0.9300 . ?
C19 C20 1.364(8) . ?
C20 H20 0.9300 . ?
C20 C21 1.360(7) . ?
C21 H21 0.9300 . ?
C21 C22 1.394(6) . ?
C22 H22 0.9300 . ?
C23 H23A 0.9700 . ?
C23 H23B 0.9700 . ?
C23 C24 1.516(5) . ?
C24 H24A 0.9700 . ?
C24 H24B 0.9700 . ?
C26 C27 1.396(5) . ?
C26 C31 1.382(5) . ?
C27 H27 0.9300 . ?
C27 C28 1.383(5) . ?
C28 H28 0.9300 . ?
C28 C29 1.380(6) . ?
C29 C30 1.395(6) . ?
C29 C32 1.508(5) . ?
C30 H30 0.9300 . ?
C30 C31 1.385(5) . ?
C31 H31 0.9300 . ?
C32 H32A 0.9600 . ?
C32 H32B 0.9600 . ?
C32 H32C 0.9600 . ?
C33 C34 1.373(7) . ?
C33 C38 1.405(6) . ?
C34 H34 0.9300 . ?
C34 C35 1.389(7) . ?
C35 H35 0.9300 . ?
C35 C36 1.407(9) . ?
C36 C37 1.379(9) . ?
C36 C39 1.524(7) . ?
C37 H37 0.9300 . ?
C37 C38 1.370(7) . ?
C38 H38 0.9300 . ?
C39 H39A 0.9600 . ?
C39 H39B 0.9600 . ?
C39 H39C 0.9600 . ?
Os51 HA 1.6065 . ?
Os51 Cl51 2.277(7) . ?
Os51 N51 2.119(3) . ?
Os51 C51A 2.246(13) . ?
Os51 C52A 2.200(10) . ?
Os51 C54A 2.17(2) . ?
Os51 C55A 2.185(18) . ?
Os51 C56A 2.181(16) . ?
Os51 C52B 2.258(9) . ?
Os51 C53B 2.146(13) . ?
Os51 C54B 2.260(17) . ?
Os51 C55B 2.276(16) . ?
Os51 C56B 2.266(13) . ?
P51 C61 1.812(4) . ?
P51 C67 1.833(4) . ?
P51 C73 1.833(4) . ?
N51 C74 1.470(5) . ?
N51 C75 1.308(5) . ?
N52 H52 0.8600 . ?
N52 C75 1.356(5) . ?
N52 C76 1.417(5) . ?
N53 H53 0.8600 . ?
N53 C75 1.366(5) . ?
N53 C83 1.411(5) . ?
C61 C62 1.386(6) . ?
C61 C66 1.376(6) . ?
C62 H62 0.9300 . ?
C62 C63 1.393(6) . ?
C63 H63 0.9300 . ?
C63 C64 1.354(8) . ?
C64 H64 0.9300 . ?
C64 C65 1.357(9) . ?
C65 H65 0.9300 . ?
C65 C66 1.395(7) . ?
C66 H66 0.9300 . ?
C67 C68 1.370(6) . ?
C67 C72 1.404(6) . ?
C68 H68 0.9300 . ?
C68 C69 1.383(6) . ?
C69 H69 0.9300 . ?
C69 C70 1.388(8) . ?
C70 H70 0.9300 . ?
C70 C71 1.367(8) . ?
C71 H71 0.9300 . ?
C71 C72 1.390(6) . ?
C72 H72 0.9300 . ?
C73 H73A 0.9700 . ?
C73 H73B 0.9700 . ?
C73 C74 1.531(5) . ?
C74 H74A 0.9700 . ?
C74 H74B 0.9700 . ?
C76 C77 1.373(7) . ?
C76 C81 1.382(7) . ?
C77 H77 0.9300 . ?
C77 C78 1.393(8) . ?
C78 H78 0.9300 . ?
C78 C79 1.376(9) . ?
C79 C80 1.374(8) . ?
C79 C82 1.522(8) . ?
C80 H80 0.9300 . ?
C80 C81 1.385(7) . ?
C81 H81 0.9300 . ?
C82 H82A 0.9600 . ?
C82 H82B 0.9600 . ?
C82 H82C 0.9600 . ?
C83 C84 1.387(7) . ?
C83 C88 1.375(7) . ?
C84 H84 0.9300 . ?
C84 C85 1.386(6) . ?
C85 H85 0.9300 . ?
C85 C86 1.367(9) . ?
C86 C87 1.382(8) . ?
C86 C89 1.514(6) . ?
C87 H87 0.9300 . ?
C87 C88 1.394(6) . ?
C88 H88 0.9300 . ?
C89 H89A 0.9600 . ?
C89 H89B 0.9600 . ?
C89 H89C 0.9600 . ?
Sb1 F1 1.851(3) . ?
Sb1 F2 1.862(3) . ?
Sb1 F3 1.879(3) . ?
Sb1 F4 1.866(3) . ?
Sb1 F5 1.848(3) . ?
Sb1 F6 1.871(3) . ?
Sb2 F7 1.885(3) . ?
Sb2 F9 1.873(2) . ?
Sb2 F8A 1.916(8) . ?
Sb2 F10A 1.906(6) . ?
Sb2 F11A 1.796(9) . ?
Sb2 F12A 1.769(10) . ?
Sb2 F8B 1.748(19) . ?
Sb2 F10B 1.826(14) . ?
Sb2 F11B 2.028(18) . ?
Sb2 F12B 2.064(19) . ?
C51A C52A 1.413(16) . ?
C51A C56A 1.37(2) . ?
C51A C57A 1.520(19) . ?
C52A H52A 0.9300 . ?
C52A C53A 1.403(15) . ?
C53A H53A 0.9300 . ?
C53A C54A 1.48(2) . ?
C54A C55A 1.41(2) . ?
C54A C58A 1.55(2) . ?
C55A H55A 0.9300 . ?
C55A C56A 1.42(2) . ?
C56A H56A 0.9300 . ?
C57A H57A 0.9600 . ?
C57A H57B 0.9600 . ?
C57A H57C 0.9600 . ?
C58A H58A 0.9800 . ?
C58A C59A 1.534(14) . ?
C58A C60A 1.53(2) . ?
C59A H59A 0.9600 . ?
C59A H59B 0.9600 . ?
C59A H59C 0.9600 . ?
C60B H60A 0.9600 . ?
C60B H60B 0.9600 . ?
C60B H60C 0.9600 . ?
C60B C58B 1.509(16) . ?
C51B C52B 1.39(2) . ?
C51B C56B 1.435(19) . ?
C51B C57B 1.48(2) . ?
C52B H52B 0.9300 . ?
C52B C53B 1.387(16) . ?
C53B H53B 0.9300 . ?
C53B C54B 1.40(2) . ?
C54B C55B 1.436(17) . ?
C54B C58B 1.48(2) . ?
C55B H55B 0.9300 . ?
C55B C56B 1.423(18) . ?
C56B H56B 0.9300 . ?
C57B H57D 0.9600 . ?
C57B H57E 0.9600 . ?
C57B H57F 0.9600 . ?
C58B H58B 0.9800 . ?
C58B C59B 1.536(10) . ?
C59B H59D 0.9600 . ?
C59B H59E 0.9600 . ?
C59B H59F 0.9600 . ?
C60A H60D 0.9600 . ?
C60A H60E 0.9600 . ?
C60A H60F 0.9600 . ?

loop_
_geom_torsion_atom_site_label_1
_geom_torsion_atom_site_label_2
_geom_torsion_atom_site_label_3
_geom_torsion_atom_site_label_4
_geom_torsion
_geom_torsion_site_symmetry_1
_geom_torsion_site_symmetry_2
_geom_torsion_site_symmetry_3
_geom_torsion_site_symmetry_4
_geom_torsion_publ_flag
Os1 P1 C11 C12 -100.0(3) . . . . ?
Os1 P1 C11 C16 75.2(3) . . . . ?
Os1 P1 C17 C18 161.3(4) . . . . ?
Os1 P1 C17 C22 -19.4(4) . . . . ?
Os1 P1 C23 C24 32.1(3) . . . . ?
Os1 N1 C24 C23 50.4(4) . . . . ?
Os1 N1 C25 N2 -22.0(5) . . . . ?
Os1 N1 C25 N3 159.3(3) . . . . ?
Os1 C1 C2 C3 54.7(3) . . . . ?
Os1 C1 C6 C5 -53.1(3) . . . . ?
Os1 C1 C8 C9 158.2(3) . . . . ?
Os1 C1 C8 C10 -78.5(5) . . . . ?
Os1 C2 C3 C4 57.7(3) . . . . ?
Os1 C3 C4 C5 51.1(3) . . . . ?
Os1 C3 C4 C7 -127.5(3) . . . . ?
Os1 C4 C5 C6 57.1(3) . . . . ?
Os1 C5 C6 C1 54.3(3) . . . . ?
P1 C11 C12 C13 174.8(3) . . . . ?
P1 C11 C16 C15 -172.9(3) . . . . ?
P1 C17 C18 C19 -179.8(5) . . . . ?
P1 C17 C22 C21 -179.3(4) . . . . ?
P1 C23 C24 N1 -51.4(4) . . . . ?
N2 C26 C27 C28 175.0(4) . . . . ?
N2 C26 C31 C30 -176.5(3) . . . . ?
N3 C33 C34 C35 -176.4(4) . . . . ?
N3 C33 C38 C37 177.3(5) . . . . ?
C1 C2 C3 Os1 -56.1(3) . . . . ?
C1 C2 C3 C4 1.6(5) . . . . ?
C2 C1 C6 Os1 52.8(3) . . . . ?
C2 C1 C6 C5 -0.3(5) . . . . ?
C2 C1 C8 C9 72.0(5) . . . . ?
C2 C1 C8 C10 -164.7(4) . . . . ?
C2 C3 C4 Os1 -56.4(3) . . . . ?
C2 C3 C4 C5 -5.3(5) . . . . ?
C2 C3 C4 C7 176.1(4) . . . . ?
C3 C4 C5 Os1 -50.8(3) . . . . ?
C3 C4 C5 C6 6.3(5) . . . . ?
C4 C5 C6 Os1 -57.9(3) . . . . ?
C4 C5 C6 C1 -3.7(5) . . . . ?
C6 C1 C2 Os1 -53.4(3) . . . . ?
C6 C1 C2 C3 1.3(5) . . . . ?
C6 C1 C8 C9 -109.2(4) . . . . ?
C6 C1 C8 C10 14.1(6) . . . . ?
C7 C4 C5 Os1 127.8(4) . . . . ?
C7 C4 C5 C6 -175.1(4) . . . . ?
C8 C1 C2 Os1 125.5(3) . . . . ?
C8 C1 C2 C3 -179.8(3) . . . . ?
C8 C1 C6 Os1 -126.0(4) . . . . ?
C8 C1 C6 C5 -179.1(3) . . . . ?
C11 P1 C17 C18 -66.9(4) . . . . ?
C11 P1 C17 C22 112.5(4) . . . . ?
C11 P1 C23 C24 -91.9(3) . . . . ?
C11 C12 C13 C14 -2.0(6) . . . . ?
C12 C11 C16 C15 2.4(6) . . . . ?
C12 C13 C14 C15 2.3(7) . . . . ?
C13 C14 C15 C16 -0.1(7) . . . . ?
C14 C15 C16 C11 -2.2(6) . . . . ?
C16 C11 C12 C13 -0.3(6) . . . . ?
C17 P1 C11 C12 126.7(3) . . . . ?
C17 P1 C11 C16 -58.1(3) . . . . ?
C17 P1 C23 C24 159.0(3) . . . . ?
C17 C18 C19 C20 -0.3(10) . . . . ?
C18 C17 C22 C21 0.1(7) . . . . ?
C18 C19 C20 C21 -1.1(10) . . . . ?
C19 C20 C21 C22 2.0(9) . . . . ?
C20 C21 C22 C17 -1.5(8) . . . . ?
C22 C17 C18 C19 0.8(8) . . . . ?
C23 P1 C11 C12 15.5(4) . . . . ?
C23 P1 C11 C16 -169.4(3) . . . . ?
C23 P1 C17 C18 44.4(4) . . . . ?
C23 P1 C17 C22 -136.3(4) . . . . ?
C24 N1 C25 N2 159.9(3) . . . . ?
C24 N1 C25 N3 -18.8(5) . . . . ?
C25 N1 C24 C23 -131.4(4) . . . . ?
C25 N2 C26 C27 163.7(4) . . . . ?
C25 N2 C26 C31 -19.7(6) . . . . ?
C25 N3 C33 C34 -33.1(6) . . . . ?
C25 N3 C33 C38 150.7(4) . . . . ?
C26 N2 C25 N1 138.5(4) . . . . ?
C26 N2 C25 N3 -42.8(6) . . . . ?
C26 C27 C28 C29 2.2(6) . . . . ?
C27 C26 C31 C30 0.0(6) . . . . ?
C27 C28 C29 C30 -0.9(6) . . . . ?
C27 C28 C29 C32 177.8(4) . . . . ?
C28 C29 C30 C31 -0.9(6) . . . . ?
C29 C30 C31 C26 1.3(6) . . . . ?
C31 C26 C27 C28 -1.8(6) . . . . ?
C32 C29 C30 C31 -179.5(4) . . . . ?
C33 N3 C25 N1 149.1(4) . . . . ?
C33 N3 C25 N2 -29.6(6) . . . . ?
C33 C34 C35 C36 -1.5(8) . . . . ?
C34 C33 C38 C37 1.1(8) . . . . ?
C34 C35 C36 C37 2.5(9) . . . . ?
C34 C35 C36 C39 -177.2(6) . . . . ?
C35 C36 C37 C38 -1.8(9) . . . . ?
C36 C37 C38 C33 0.0(9) . . . . ?
C38 C33 C34 C35 -0.3(7) . . . . ?
C39 C36 C37 C38 177.9(6) . . . . ?
Os51 P51 C61 C62 144.7(3) . . . . ?
Os51 P51 C61 C66 -35.3(4) . . . . ?
Os51 P51 C67 C68 -85.7(4) . . . . ?
Os51 P51 C67 C72 89.9(4) . . . . ?
Os51 P51 C73 C74 26.4(3) . . . . ?
Os51 N51 C74 C73 53.1(3) . . . . ?
Os51 N51 C75 N52 -20.7(5) . . . . ?
Os51 N51 C75 N53 160.0(3) . . . . ?
Os51 C51A C52A C53A -57.3(13) . . . . ?
Os51 C51A C56A C55A 55.1(14) . . . . ?
Os51 C52A C53A C54A -49.4(13) . . . . ?
Os51 C53A C54A C55A -57.1(15) . . . . ?
Os51 C53A C54A C58A 131.7(16) . . . . ?
Os51 C54A C55A C56A -53.7(13) . . . . ?
Os51 C54A C58A C59A 175.0(10) . . . . ?
Os51 C54A C58A C60A 48.9(17) . . . . ?
Os51 C55A C56A C51A -56.7(15) . . . . ?
Os51 C51B C52B C53B -52.0(9) . . . . ?
Os51 C51B C56B C55B 55.3(12) . . . . ?
Os51 C52B C53B C54B -59.6(13) . . . . ?
Os51 C53B C54B C55B -56.8(11) . . . . ?
Os51 C53B C54B C58B 127.2(14) . . . . ?
Os51 C54B C55B C56B -53.5(12) . . . . ?
Os51 C54B C58B C60B -50.7(15) . . . . ?
Os51 C54B C58B C59B -173.7(9) . . . . ?
Os51 C55B C56B C51B -55.7(12) . . . . ?
P51 C61 C62 C63 179.1(3) . . . . ?
P51 C61 C66 C65 -178.5(5) . . . . ?
P51 C67 C68 C69 177.8(4) . . . . ?
P51 C67 C72 C71 -176.9(4) . . . . ?
P51 C73 C74 N51 -48.8(3) . . . . ?
N52 C76 C77 C78 -177.3(5) . . . . ?
N52 C76 C81 C80 178.0(5) . . . . ?
N53 C83 C84 C85 176.3(5) . . . . ?
N53 C83 C88 C87 -177.2(4) . . . . ?
C61 P51 C67 C68 141.2(4) . . . . ?
C61 P51 C67 C72 -43.3(4) . . . . ?
C61 P51 C73 C74 152.9(3) . . . . ?
C61 C62 C63 C64 -0.3(7) . . . . ?
C62 C61 C66 C65 1.5(8) . . . . ?
C62 C63 C64 C65 0.9(8) . . . . ?
C63 C64 C65 C66 -0.2(10) . . . . ?
C64 C65 C66 C61 -1.0(10) . . . . ?
C66 C61 C62 C63 -0.9(6) . . . . ?
C67 P51 C61 C62 -82.6(4) . . . . ?
C67 P51 C61 C66 97.4(4) . . . . ?
C67 P51 C73 C74 -98.5(3) . . . . ?
C67 C68 C69 C70 -2.3(8) . . . . ?
C68 C67 C72 C71 -1.2(7) . . . . ?
C68 C69 C70 C71 1.2(8) . . . . ?
C69 C70 C71 C72 -0.1(8) . . . . ?
C70 C71 C72 C67 0.1(8) . . . . ?
C72 C67 C68 C69 2.3(7) . . . . ?
C73 P51 C61 C62 27.4(4) . . . . ?
C73 P51 C61 C66 -152.6(4) . . . . ?
C73 P51 C67 C68 30.1(4) . . . . ?
C73 P51 C67 C72 -154.3(4) . . . . ?
C74 N51 C75 N52 157.5(4) . . . . ?
C74 N51 C75 N53 -21.8(6) . . . . ?
C75 N51 C74 C73 -125.2(4) . . . . ?
C75 N52 C76 C77 -28.1(7) . . . . ?
C75 N52 C76 C81 152.1(5) . . . . ?
C75 N53 C83 C84 158.0(5) . . . . ?
C75 N53 C83 C88 -26.0(7) . . . . ?
C76 N52 C75 N51 146.6(4) . . . . ?
C76 N52 C75 N53 -34.1(6) . . . . ?
C76 C77 C78 C79 -1.1(10) . . . . ?
C77 C76 C81 C80 -1.8(8) . . . . ?
C77 C78 C79 C80 -1.1(11) . . . . ?
C77 C78 C79 C82 179.5(7) . . . . ?
C78 C79 C80 C81 1.9(10) . . . . ?
C79 C80 C81 C76 -0.4(10) . . . . ?
C81 C76 C77 C78 2.6(9) . . . . ?
C82 C79 C80 C81 -178.8(6) . . . . ?
C83 N53 C75 N51 148.8(4) . . . . ?
C83 N53 C75 N52 -30.5(7) . . . . ?
C83 C84 C85 C86 0.4(9) . . . . ?
C84 C83 C88 C87 -1.3(7) . . . . ?
C84 C85 C86 C87 0.0(8) . . . . ?
C84 C85 C86 C89 -179.1(6) . . . . ?
C85 C86 C87 C88 -1.2(8) . . . . ?
C86 C87 C88 C83 1.8(7) . . . . ?
C88 C83 C84 C85 0.2(8) . . . . ?
C89 C86 C87 C88 178.0(5) . . . . ?
C51A C52A C53A Os51 56.5(12) . . . . ?
C51A C52A C53A C54A 7(2) . . . . ?
C52A C51A C56A Os51 -52.0(11) . . . . ?
C52A C51A C56A C55A 3(2) . . . . ?
C52A C53A C54A Os51 50.4(13) . . . . ?
C52A C53A C54A C55A -7(2) . . . . ?
C52A C53A C54A C58A -177.9(13) . . . . ?
C53A C54A C55A Os51 58.6(16) . . . . ?
C53A C54A C55A C56A 5(2) . . . . ?
C53A C54A C58A C59A 78.0(18) . . . . ?
C53A C54A C58A C60A -48(2) . . . . ?
C54A C55A C56A Os51 53.6(14) . . . . ?
C54A C55A C56A C51A -3(2) . . . . ?
C55A C54A C58A C59A -93.4(16) . . . . ?
C55A C54A C58A C60A 140.5(16) . . . . ?
C56A C51A C52A Os51 51.8(12) . . . . ?
C56A C51A C52A C53A -6(2) . . . . ?
C57A C51A C52A Os51 -125.7(12) . . . . ?
C57A C51A C52A C53A 177.0(13) . . . . ?
C57A C51A C56A Os51 125.5(12) . . . . ?
C57A C51A C56A C55A -179.3(13) . . . . ?
C58A C54A C55A Os51 -130.1(14) . . . . ?
C58A C54A C55A C56A 176.2(15) . . . . ?
C51B C52B C53B Os51 55.2(9) . . . . ?
C51B C52B C53B C54B -4.4(18) . . . . ?
C52B C51B C56B Os51 -54.3(10) . . . . ?
C52B C51B C56B C55B 1(2) . . . . ?
C52B C53B C54B Os51 59.7(12) . . . . ?
C52B C53B C54B C55B 3(2) . . . . ?
C52B C53B C54B C58B -173.1(11) . . . . ?
C53B C54B C55B Os51 54.0(11) . . . . ?
C53B C54B C55B C56B 1(2) . . . . ?
C53B C54B C58B C60B -140.8(14) . . . . ?
C53B C54B C58B C59B 96.3(16) . . . . ?
C54B C55B C56B Os51 53.3(12) . . . . ?
C54B C55B C56B C51B -2(2) . . . . ?
C55B C54B C58B C60B 43.5(17) . . . . ?
C55B C54B C58B C59B -79.5(15) . . . . ?
C56B C51B C52B Os51 54.2(10) . . . . ?
C56B C51B C52B C53B 2.2(16) . . . . ?
C57B C51B C52B Os51 -123.7(11) . . . . ?
C57B C51B C52B C53B -175.7(10) . . . . ?
C57B C51B C56B Os51 123.7(10) . . . . ?
C57B C51B C56B C55B 179.0(10) . . . . ?
C58B C54B C55B Os51 -129.8(14) . . . . ?
C58B C54B C55B C56B 176.8(13) . . . . ?
